data_4133446
loop_
_publ_author_name
'Hosier, Christopher A.'
'Ackerson, Christopher J.'

_publ_section_title
;
 Regiochemistry of Thiolate for Selenolate Ligand Exchange on Gold
 Clusters.
;
_journal_issue 1
_journal_name_full 'Journal of the American Chemical Society'
_journal_page_first 309
_journal_page_last 314
_journal_paper_doi 10.1021/jacs.8b10013
_journal_volume 141
_journal_year 2019
_chemical_formula_moiety 'C108 H90 Au25 S1.34 Se16.66, C16 N'
_chemical_formula_sum 'C124 H90 Au25 N S1.34 Se16.66'
_chemical_formula_weight 7876.56
_space_group_crystal_system triclinic
_space_group_IT_number 2
_space_group_name_Hall '-P 1'
_space_group_name_H-M_alt 'P -1'
_atom_sites_solution_hydrogens geom
_audit_creation_method SHELXL-2014/7
_cell_angle_alpha 83.19(3)
_cell_angle_beta 79.85(3)
_cell_angle_gamma 81.50(3)
_cell_formula_units_Z 2
_cell_length_a 16.574(3)
_cell_length_b 20.332(4)
_cell_length_c 23.845(5)
_cell_measurement_reflns_used 11386
_cell_measurement_temperature 100(2)
_cell_measurement_theta_max 28.766
_cell_measurement_theta_min 1.228
_cell_volume 7787(3)
_computing_structure_refinement 'SHELXL-2014/7 (Sheldrick, 2014)'
_diffrn_ambient_temperature 100(2)
_diffrn_measured_fraction_theta_full 0.706
_diffrn_measured_fraction_theta_max 0.855
_diffrn_measurement_device_type Synchrotron
_diffrn_radiation_type Synchrotron
_diffrn_radiation_wavelength 1.000
_diffrn_reflns_av_R_equivalents 0.0771
_diffrn_reflns_av_unetI/netI 0.1468
_diffrn_reflns_Laue_measured_fraction_full 0.706
_diffrn_reflns_Laue_measured_fraction_max 0.855
_diffrn_reflns_limit_h_max 15
_diffrn_reflns_limit_h_min -15
_diffrn_reflns_limit_k_max 18
_diffrn_reflns_limit_k_min -18
_diffrn_reflns_limit_l_max 22
_diffrn_reflns_limit_l_min -21
_diffrn_reflns_number 22119
_diffrn_reflns_point_group_measured_fraction_full 0.706
_diffrn_reflns_point_group_measured_fraction_max 0.855
_diffrn_reflns_theta_full 11.660
_diffrn_reflns_theta_max 27.858
_diffrn_reflns_theta_min 1.431
_diffrn_source 'Advanced Light Source Beamline 4.2.2'
_exptl_absorpt_coefficient_mu 35.810
_exptl_crystal_colour Black
_exptl_crystal_density_diffrn 3.359
_exptl_crystal_description 'Parallelogram prism'
_exptl_crystal_F_000 6808
_refine_diff_density_max 1.900
_refine_diff_density_min -1.767
_refine_diff_density_rms 0.201
_refine_ls_extinction_method none
_refine_ls_goodness_of_fit_ref 1.053
_refine_ls_hydrogen_treatment constr
_refine_ls_matrix_type full
_refine_ls_number_parameters 1302
_refine_ls_number_reflns 11386
_refine_ls_number_restraints 2658
_refine_ls_restrained_S_all 0.959
_refine_ls_R_factor_all 0.0766
_refine_ls_R_factor_gt 0.0652
_refine_ls_shift/su_max 0.001
_refine_ls_shift/su_mean 0.000
_refine_ls_structure_factor_coef Fsqd
_refine_ls_weighting_details 'w=1/[\s^2^(Fo^2^)+88.7911P] where P=(Fo^2^+2Fc^2^)/3'
_refine_ls_weighting_scheme calc
_refine_ls_wR_factor_gt 0.1746
_refine_ls_wR_factor_ref 0.1841
_reflns_Friedel_coverage 0.000
_reflns_number_gt 9234
_reflns_number_total 11386
_reflns_threshold_expression 'I > 2\s(I)'
_cod_data_source_file ja8b10013_si_001.cif
_cod_data_source_block CH14-03
_cod_database_code 4133446
_shelx_shelxl_version_number 2014/7
_shelx_space_group_comment
;
The symmetry employed for this shelxl refinement is uniquely defined
by the following loop, which should always be used as a source of
symmetry information in preference to the above space-group names.
They are only intended as comments.
;

loop_
_space_group_symop_operation_xyz
'x, y, z'
'-x, -y, -z'

loop_
_atom_site_label
_atom_site_type_symbol
_atom_site_fract_x
_atom_site_fract_y
_atom_site_fract_z
_atom_site_U_iso_or_equiv
_atom_site_adp_type
_atom_site_occupancy
_atom_site_site_symmetry_order
_atom_site_calc_flag
_atom_site_refinement_flags_posn
_atom_site_refinement_flags_adp
_atom_site_refinement_flags_occupancy
_atom_site_disorder_assembly
_atom_site_disorder_group
Au01 Au 0.74631(5) 0.74757(4) 0.25259(4) 0.0479(4) Uani 1 1 d . U . . .
Au02 Au 0.82757(6) 0.67990(6) 0.33905(5) 0.0538(4) Uani 1 1 d . U . . .
Au03 Au 0.66642(6) 0.65045(5) 0.32166(5) 0.0544(4) Uani 1 1 d . U . . .
Au04 Au 0.82722(6) 0.84372(5) 0.18107(5) 0.0546(4) Uani 1 1 d . U . . .
Au05 Au 0.57621(6) 0.78072(6) 0.28107(5) 0.0560(4) Uani 1 1 d . U . . .
Au06 Au 0.68169(6) 0.78154(6) 0.36299(5) 0.0547(4) Uani 1 1 d . U . . .
Au07 Au 0.81030(6) 0.61292(5) 0.24218(5) 0.0565(4) Uani 1 1 d . U . . .
Au08 Au 0.66467(6) 0.81566(6) 0.16566(5) 0.0560(4) Uani 1 1 d . U . . .
Au09 Au 0.69268(6) 0.88214(5) 0.26681(5) 0.0554(4) Uani 1 1 d . U . . .
Au0A Au 0.84408(6) 0.81486(5) 0.30425(5) 0.0555(4) Uani 1 1 d . U . . .
Au0B Au 0.91678(6) 0.71600(6) 0.22099(5) 0.0554(4) Uani 1 1 d . U . . .
Au0C Au 0.64307(7) 0.68198(6) 0.20331(5) 0.0600(4) Uani 1 1 d . U . . .
Au0D Au 0.80807(6) 0.71492(6) 0.14281(5) 0.0567(4) Uani 1 1 d . U . . .
Au0E Au 0.70535(6) 0.96330(6) 0.14409(5) 0.0637(4) Uani 1 1 d . U . . .
Au0F Au 0.78869(6) 0.52839(6) 0.35792(5) 0.0629(4) Uani 1 1 d . U . . .
Au0G Au 1.00283(6) 0.71981(6) 0.33090(5) 0.0646(4) Uani 1 1 d . U . . .
Au0H Au 0.82306(7) 0.76460(6) 0.43533(5) 0.0672(4) Uani 1 1 d . U . . .
Au0I Au 0.97849(7) 0.78062(6) 0.09847(5) 0.0692(4) Uani 1 1 d . U . . .
Au0J Au 0.51447(7) 0.71387(6) 0.40585(5) 0.0651(4) Uani 1 1 d . U . . .
Au0K Au 0.53087(7) 0.88911(6) 0.35912(6) 0.0691(4) Uani 1 1 d . U . . .
Au0L Au 0.84352(7) 0.95950(6) 0.24806(6) 0.0699(4) Uani 1 1 d . U . . .
Au0M Au 0.49187(7) 0.77623(7) 0.16842(5) 0.0714(4) Uani 1 1 d . U . . .
Au0N Au 0.66934(8) 0.72648(7) 0.06800(6) 0.0742(4) Uani 1 1 d . U . . .
Au0O Au 0.95108(8) 0.60491(6) 0.13343(6) 0.0757(4) Uani 1 1 d . U . . .
Au0P Au 0.66914(8) 0.53295(7) 0.24128(6) 0.0792(4) Uani 1 1 d . U . . .
Se13 Se 0.85953(17) 0.58687(16) 0.41332(14) 0.0624(9) Uani 1 1 d . U . . .
Se12 Se 0.93533(17) 0.89760(15) 0.11160(14) 0.0617(9) Uani 1 1 d . U . . .
Se16 Se 0.63482(17) 0.90546(16) 0.08808(14) 0.0650(9) Uani 1 1 d . U . . .
Se9 Se 0.55734(17) 0.59731(15) 0.38963(13) 0.0597(8) Uani 1 1 d . U . . .
S6 S 1.06116(18) 0.68319(18) 0.23750(15) 0.0683(15) Uani 0.05(2) 1 d . U P A 1
Se6 Se 1.06116(18) 0.68319(18) 0.23750(15) 0.0683(15) Uani 0.95(2) 1 d . U P A 2
S1 S 0.8163(2) 0.70578(18) 0.03767(15) 0.0754(15) Uani 0.07(2) 1 d . U P B 1
Se1 Se 0.8163(2) 0.70578(18) 0.03767(15) 0.0754(15) Uani 0.93(2) 1 d . U P B 2
S2 S 0.5221(2) 0.72686(19) 0.07918(16) 0.0769(16) Uani 0.08(2) 1 d . U P B 1
Se2 Se 0.5221(2) 0.72686(19) 0.07918(16) 0.0769(16) Uani 0.92(2) 1 d . U P B 2
S3 S 0.43504(19) 0.8191(2) 0.25832(16) 0.0752(16) Uani 0.16(2) 1 d . U P B 1
Se3 Se 0.43504(19) 0.8191(2) 0.25832(16) 0.0752(16) Uani 0.84(2) 1 d . U P B 2
S4 S 0.67524(19) 0.77367(17) 0.46967(14) 0.0694(14) Uani 0.05(2) 1 d . U P A 1
Se4 Se 0.67524(19) 0.77367(17) 0.46967(14) 0.0694(14) Uani 0.95(2) 1 d . U P A 2
S5 S 0.97058(19) 0.76677(17) 0.42152(15) 0.0698(15) Uani 0.06(2) 1 d . U P A 1
Se5 Se 0.97058(19) 0.76677(17) 0.42152(15) 0.0698(15) Uani 0.94(2) 1 d . U P A 2
S7 S 0.58478(18) 0.97751(16) 0.29279(15) 0.0722(15) Uani 0.07(2) 1 d . U P C 1
Se7 Se 0.58478(18) 0.97751(16) 0.29279(15) 0.0722(15) Uani 0.93(2) 1 d . U P C 2
S8 S 0.4597(2) 0.82292(19) 0.43649(16) 0.0754(17) Uani 0.12(2) 1 d . U P C 1
Se8 Se 0.4597(2) 0.82292(19) 0.43649(16) 0.0754(17) Uani 0.88(2) 1 d . U P C 2
S10 S 0.8830(2) 0.51502(17) 0.18847(15) 0.0763(16) Uani 0.10(2) 1 d . U P D 1
Se10 Se 0.8830(2) 0.51502(17) 0.18847(15) 0.0763(16) Uani 0.90(2) 1 d . U P D 2
S11 S 1.0300(2) 0.67422(18) 0.06320(16) 0.0789(17) Uani 0.10(2) 1 d . U P D 1
Se11 Se 1.0300(2) 0.67422(18) 0.06320(16) 0.0789(17) Uani 0.90(2) 1 d . U P D 2
S14 S 0.7365(2) 0.45385(18) 0.30609(16) 0.0764(16) Uani 0.05(2) 1 d . U P E 1
Se14 Se 0.7365(2) 0.45385(18) 0.30609(16) 0.0764(16) Uani 0.95(2) 1 d . U P E 2
S15 S 0.5913(3) 0.5851(2) 0.16788(18) 0.0928(18) Uani 0.12(2) 1 d . U P E 1
Se15 Se 0.5913(3) 0.5851(2) 0.16788(18) 0.0928(18) Uani 0.88(2) 1 d . U P E 2
S17 S 0.75741(19) 1.03952(16) 0.19465(15) 0.0663(15) Uani 0.09(2) 1 d . U P F 1
Se17 Se 0.75741(19) 1.03952(16) 0.19465(15) 0.0663(15) Uani 0.91(2) 1 d . U P F 2
S18 S 0.9401(2) 0.89849(17) 0.30637(16) 0.0688(15) Uani 0.223(19) 1 d . U P F 1
Se18 Se 0.9401(2) 0.89849(17) 0.30637(16) 0.0688(15) Uani 0.777(19) 1 d . U P F 2
C31 C 1.1213(9) 0.7574(8) 0.2040(8) 0.071(5) Uani 1 1 d G U . . .
C32 C 1.0843(7) 0.8232(9) 0.1975(9) 0.099(10) Uani 1 1 d G U . A .
H32 H 1.0273 0.8333 0.2075 0.119 Uiso 1 1 calc R U . . .
C33 C 1.1323(10) 0.8738(7) 0.1759(10) 0.098(9) Uani 1 1 d G U . A .
H33 H 1.1075 0.9178 0.1716 0.118 Uiso 1 1 calc R U . . .
C34 C 1.2174(10) 0.8587(9) 0.1609(9) 0.102(9) Uani 1 1 d G U . A .
H34 H 1.2495 0.8926 0.1465 0.123 Uiso 1 1 calc R U . . .
C35 C 1.2545(7) 0.7929(10) 0.1674(10) 0.112(11) Uani 1 1 d G U . A .
H35 H 1.3114 0.7828 0.1573 0.135 Uiso 1 1 calc R U . . .
C36 C 1.2064(10) 0.7423(8) 0.1889(10) 0.123(13) Uani 1 1 d G U . A .
H36 H 1.2312 0.6982 0.1933 0.148 Uiso 1 1 calc R U . . .
C25 C 1.0101(10) 0.6980(8) 0.4785(7) 0.074(6) Uani 1 1 d G U . . .
C26 C 0.9568(7) 0.6728(8) 0.5251(7) 0.064(5) Uani 1 1 d G U . A .
H26 H 0.9002 0.6865 0.5285 0.076 Uiso 1 1 calc R U . . .
C27 C 0.9880(10) 0.6271(9) 0.5666(6) 0.081(7) Uani 1 1 d G U . A .
H27 H 0.9523 0.6103 0.5978 0.097 Uiso 1 1 calc R U . . .
C28 C 1.0725(10) 0.6066(8) 0.5615(7) 0.083(7) Uani 1 1 d G U . A .
H28 H 1.0934 0.5760 0.5893 0.099 Uiso 1 1 calc R U . . .
C29 C 1.1259(7) 0.6318(9) 0.5149(8) 0.083(7) Uani 1 1 d G U . A .
H29 H 1.1825 0.6181 0.5115 0.100 Uiso 1 1 calc R U . . .
C30 C 1.0947(9) 0.6775(9) 0.4734(7) 0.091(9) Uani 1 1 d G U . A .
H30 H 1.1304 0.6944 0.4422 0.110 Uiso 1 1 calc R U . . .
C19 C 0.6570(10) 0.8566(7) 0.5018(8) 0.077(5) Uani 1 1 d G U . . .
C20 C 0.6230(10) 0.9146(10) 0.4728(6) 0.085(6) Uani 1 1 d G U . A .
H20 H 0.6130 0.9139 0.4357 0.102 Uiso 1 1 calc R U . . .
C21 C 0.6038(11) 0.9735(8) 0.4993(8) 0.094(7) Uani 1 1 d G U . A .
H21 H 0.5810 1.0123 0.4799 0.113 Uiso 1 1 calc R U . . .
C22 C 0.6186(12) 0.9745(8) 0.5548(9) 0.116(10) Uani 1 1 d G U . A .
H22 H 0.6057 1.0140 0.5725 0.139 Uiso 1 1 calc R U . . .
C23 C 0.6526(13) 0.9166(11) 0.5837(7) 0.130(11) Uani 1 1 d G U . A .
H23 H 0.6626 0.9173 0.6209 0.156 Uiso 1 1 calc R U . . .
C24 C 0.6719(12) 0.8576(8) 0.5573(8) 0.123(11) Uani 1 1 d G U . A .
H24 H 0.6946 0.8189 0.5767 0.148 Uiso 1 1 calc R U . . .
C13 C 0.3669(10) 0.7512(10) 0.2943(8) 0.081(5) Uani 1 1 d G U . . .
C14 C 0.4023(8) 0.6866(10) 0.3093(9) 0.114(10) Uani 1 1 d G U . B .
H14 H 0.4594 0.6755 0.3022 0.137 Uiso 1 1 calc R U . . .
C15 C 0.3523(12) 0.6386(9) 0.3349(10) 0.111(9) Uani 1 1 d G U . B .
H15 H 0.3760 0.5953 0.3449 0.133 Uiso 1 1 calc R U . . .
C16 C 0.2670(11) 0.6552(10) 0.3455(10) 0.128(11) Uani 1 1 d G U . B .
H16 H 0.2335 0.6230 0.3626 0.153 Uiso 1 1 calc R U . . .
C17 C 0.2316(8) 0.7198(11) 0.3306(10) 0.111(9) Uani 1 1 d G U . B .
H17 H 0.1745 0.7309 0.3377 0.133 Uiso 1 1 calc R U . . .
C18 C 0.2816(11) 0.7678(9) 0.3050(10) 0.120(11) Uani 1 1 d G U . B .
H18 H 0.2579 0.8111 0.2950 0.144 Uiso 1 1 calc R U . . .
C7 C 0.4847(11) 0.7974(9) 0.0238(7) 0.082(6) Uani 1 1 d G U . . .
C8 C 0.5376(8) 0.8179(9) -0.0251(8) 0.085(7) Uani 1 1 d G U . B .
H8 H 0.5933 0.8006 -0.0301 0.101 Uiso 1 1 calc R U . . .
C9 C 0.5073(10) 0.8642(10) -0.0666(7) 0.093(8) Uani 1 1 d G U . B .
H9 H 0.5427 0.8779 -0.0993 0.112 Uiso 1 1 calc R U . . .
C10 C 0.4241(11) 0.8901(9) -0.0591(7) 0.099(9) Uani 1 1 d G U . B .
H10 H 0.4038 0.9211 -0.0869 0.119 Uiso 1 1 calc R U . . .
C11 C 0.3712(8) 0.8697(10) -0.0103(8) 0.094(8) Uani 1 1 d G U . B .
H11 H 0.3155 0.8870 -0.0053 0.113 Uiso 1 1 calc R U . . .
C12 C 0.4015(10) 0.8233(10) 0.0312(7) 0.094(9) Uani 1 1 d G U . B .
H12 H 0.3661 0.8097 0.0639 0.113 Uiso 1 1 calc R U . . .
C1 C 0.8277(13) 0.6113(8) 0.0310(9) 0.090(6) Uani 1 1 d G U . . .
C2 C 0.8948(12) 0.5829(11) -0.0060(9) 0.127(11) Uani 1 1 d G U . B .
H2 H 0.9332 0.6094 -0.0265 0.152 Uiso 1 1 calc R U . . .
C3 C 0.9044(14) 0.5150(11) -0.0122(10) 0.153(15) Uani 1 1 d G U . B .
H3 H 0.9493 0.4960 -0.0369 0.183 Uiso 1 1 calc R U . . .
C4 C 0.8469(18) 0.4754(8) 0.0185(12) 0.21(2) Uani 1 1 d G U . B .
H4 H 0.8534 0.4299 0.0143 0.253 Uiso 1 1 calc R U . . .
C5 C 0.7798(16) 0.5038(11) 0.0555(12) 0.22(3) Uani 1 1 d G U . B .
H5 H 0.7414 0.4773 0.0760 0.264 Uiso 1 1 calc R U . . .
C6 C 0.7702(12) 0.5718(11) 0.0617(10) 0.138(13) Uani 1 1 d G U . B .
H6 H 0.7253 0.5907 0.0865 0.166 Uiso 1 1 calc R U . . .
C67 C 0.8850(9) 0.9274(8) 0.0455(6) 0.064(5) Uani 1 1 d G U . . .
C68 C 0.8399(9) 0.8875(6) 0.0228(7) 0.075(6) Uani 1 1 d G U . . .
H68 H 0.8310 0.8456 0.0411 0.090 Uiso 1 1 calc R U . . .
C69 C 0.8082(9) 0.9103(8) -0.0272(7) 0.076(6) Uani 1 1 d G U . . .
H69 H 0.7780 0.8837 -0.0423 0.091 Uiso 1 1 calc R U . . .
C70 C 0.8215(9) 0.9730(9) -0.0545(6) 0.080(6) Uani 1 1 d G U . . .
H70 H 0.8003 0.9882 -0.0880 0.096 Uiso 1 1 calc R U . . .
C71 C 0.8667(10) 1.0128(7) -0.0319(7) 0.080(7) Uani 1 1 d G U . . .
H71 H 0.8756 1.0547 -0.0502 0.097 Uiso 1 1 calc R U . . .
C72 C 0.8984(9) 0.9900(8) 0.0181(7) 0.067(5) Uani 1 1 d G U . . .
H72 H 0.9286 1.0166 0.0333 0.081 Uiso 1 1 calc R U . . .
C61 C 1.1420(9) 0.6522(11) 0.0764(10) 0.093(6) Uani 1 1 d G U . . .
C62 C 1.2000(13) 0.6915(10) 0.0460(10) 0.135(13) Uani 1 1 d G U . D .
H62 H 1.1834 0.7287 0.0221 0.162 Uiso 1 1 calc R U . . .
C63 C 1.2830(12) 0.6751(12) 0.0514(11) 0.143(14) Uani 1 1 d G U . D .
H63 H 1.3218 0.7014 0.0310 0.171 Uiso 1 1 calc R U . . .
C64 C 1.3078(10) 0.6195(12) 0.0871(12) 0.125(11) Uani 1 1 d G U . D .
H64 H 1.3633 0.6086 0.0907 0.150 Uiso 1 1 calc R U . . .
C65 C 1.2498(14) 0.5803(10) 0.1175(10) 0.140(13) Uani 1 1 d G U . D .
H65 H 1.2664 0.5431 0.1414 0.168 Uiso 1 1 calc R U . . .
C66 C 1.1668(12) 0.5966(10) 0.1121(10) 0.118(10) Uani 1 1 d G U . D .
H66 H 1.1280 0.5703 0.1324 0.142 Uiso 1 1 calc R U . . .
C55 C 0.9747(10) 0.4600(9) 0.2162(8) 0.094(6) Uani 1 1 d G U . . .
C56 C 0.9619(9) 0.4171(9) 0.2659(8) 0.096(8) Uani 1 1 d G U . D .
H56 H 0.9103 0.4198 0.2890 0.115 Uiso 1 1 calc R U . . .
C57 C 1.0262(12) 0.3701(9) 0.2810(7) 0.113(10) Uani 1 1 d G U . D .
H57 H 1.0176 0.3413 0.3143 0.136 Uiso 1 1 calc R U . . .
C58 C 1.1033(10) 0.3660(10) 0.2465(9) 0.134(13) Uani 1 1 d G U . D .
H58 H 1.1463 0.3345 0.2566 0.161 Uiso 1 1 calc R U . . .
C59 C 1.1161(9) 0.4089(12) 0.1968(9) 0.179(19) Uani 1 1 d G U . D .
H59 H 1.1677 0.4062 0.1736 0.214 Uiso 1 1 calc R U . . .
C60 C 1.0518(12) 0.4559(10) 0.1816(8) 0.138(13) Uani 1 1 d G U . D .
H60 H 1.0604 0.4846 0.1484 0.165 Uiso 1 1 calc R U . . .
C49 C 0.6103(9) 0.5602(8) 0.4542(6) 0.062(4) Uani 1 1 d G U . . .
C50 C 0.6567(10) 0.5963(6) 0.4796(7) 0.072(6) Uani 1 1 d G U . . .
H50 H 0.6640 0.6399 0.4650 0.086 Uiso 1 1 calc R U . . .
C51 C 0.6920(9) 0.5673(8) 0.5268(7) 0.076(6) Uani 1 1 d G U . . .
H51 H 0.7230 0.5914 0.5438 0.091 Uiso 1 1 calc R U . . .
C52 C 0.6810(9) 0.5022(8) 0.5486(6) 0.085(7) Uani 1 1 d G U . . .
H52 H 0.7047 0.4827 0.5802 0.102 Uiso 1 1 calc R U . . .
C53 C 0.6346(10) 0.4661(6) 0.5232(7) 0.073(6) Uani 1 1 d G U . . .
H53 H 0.6273 0.4225 0.5378 0.088 Uiso 1 1 calc R U . . .
C54 C 0.5993(9) 0.4951(8) 0.4760(7) 0.065(5) Uani 1 1 d G U . . .
H54 H 0.5683 0.4710 0.4590 0.078 Uiso 1 1 calc R U . . .
C43 C 0.3453(8) 0.8410(11) 0.4235(10) 0.092(6) Uani 1 1 d G U . . .
C44 C 0.2871(12) 0.8050(10) 0.4581(9) 0.116(10) Uani 1 1 d G U . C .
H44 H 0.3037 0.7705 0.4845 0.140 Uiso 1 1 calc R U . . .
C45 C 0.2039(10) 0.8207(11) 0.4532(10) 0.126(11) Uani 1 1 d G U . C .
H45 H 0.1649 0.7966 0.4764 0.151 Uiso 1 1 calc R U . . .
C46 C 0.1791(9) 0.8723(12) 0.4137(11) 0.121(10) Uani 1 1 d G U . C .
H46 H 0.1234 0.8828 0.4105 0.145 Uiso 1 1 calc R U . . .
C47 C 0.2373(13) 0.9082(10) 0.3792(10) 0.122(10) Uani 1 1 d G U . C .
H47 H 0.2207 0.9428 0.3528 0.146 Uiso 1 1 calc R U . . .
C48 C 0.3205(11) 0.8926(10) 0.3841(9) 0.103(8) Uani 1 1 d G U . C .
H48 H 0.3595 0.9166 0.3609 0.124 Uiso 1 1 calc R U . . .
C37 C 0.6126(11) 1.0348(8) 0.3409(7) 0.080(5) Uani 1 1 d G U . . .
C38 C 0.6919(9) 1.0308(8) 0.3537(7) 0.094(8) Uani 1 1 d G U . C .
H38 H 0.7327 0.9973 0.3403 0.113 Uiso 1 1 calc R U . . .
C39 C 0.7102(9) 1.0771(10) 0.3866(8) 0.093(7) Uani 1 1 d G U . C .
H39 H 0.7633 1.0744 0.3952 0.111 Uiso 1 1 calc R U . . .
C40 C 0.6492(12) 1.1273(9) 0.4066(8) 0.112(9) Uani 1 1 d G U . C .
H40 H 0.6614 1.1582 0.4286 0.134 Uiso 1 1 calc R U . . .
C41 C 0.5699(11) 1.1313(9) 0.3937(9) 0.130(12) Uani 1 1 d G U . C .
H41 H 0.5291 1.1648 0.4071 0.156 Uiso 1 1 calc R U . . .
C42 C 0.5516(9) 1.0850(10) 0.3609(9) 0.120(10) Uani 1 1 d G U . C .
H42 H 0.4986 1.0877 0.3523 0.144 Uiso 1 1 calc R U . . .
C91 C 0.5220(7) 0.9449(9) 0.1108(7) 0.060(5) Uani 1 1 d G U . . .
C92 C 0.4713(9) 0.9568(10) 0.0691(6) 0.093(9) Uani 1 1 d G U . . .
H92 H 0.4915 0.9446 0.0324 0.112 Uiso 1 1 calc R U . . .
C93 C 0.3903(9) 0.9871(10) 0.0823(7) 0.079(7) Uani 1 1 d G U . . .
H93 H 0.3563 0.9951 0.0544 0.095 Uiso 1 1 calc R U . . .
C94 C 0.3600(7) 1.0054(10) 0.1372(8) 0.096(9) Uani 1 1 d G U . . .
H94 H 0.3058 1.0257 0.1460 0.115 Uiso 1 1 calc R U . . .
C95 C 0.4108(10) 0.9935(11) 0.1789(6) 0.098(9) Uani 1 1 d G U . . .
H95 H 0.3905 1.0057 0.2156 0.118 Uiso 1 1 calc R U . . .
C96 C 0.4917(9) 0.9632(10) 0.1657(7) 0.093(9) Uani 1 1 d G U . . .
H96 H 0.5257 0.9552 0.1936 0.111 Uiso 1 1 calc R U . . .
C97 C 0.8030(8) 1.1193(9) 0.0910(8) 0.097(8) Uani 1 1 d G U . . .
H97 H 0.7474 1.1214 0.0879 0.116 Uiso 1 1 calc R U . . .
C98 C 0.8557(11) 1.1524(9) 0.0488(6) 0.097(8) Uani 1 1 d G U . . .
H98 H 0.8355 1.1767 0.0176 0.116 Uiso 1 1 calc R U . . .
C99 C 0.9387(10) 1.1491(8) 0.0534(7) 0.092(7) Uani 1 1 d G U . . .
H99 H 0.9740 1.1713 0.0253 0.111 Uiso 1 1 calc R U . . .
C100 C 0.9689(7) 1.1127(8) 0.1002(8) 0.081(7) Uani 1 1 d G U . . .
H100 H 1.0244 1.1105 0.1033 0.098 Uiso 1 1 calc R U . . .
C101 C 0.9161(9) 1.0796(8) 0.1423(6) 0.072(6) Uani 1 1 d G U . . .
H101 H 0.9363 1.0552 0.1736 0.086 Uiso 1 1 calc R U . . .
C102 C 0.8332(9) 1.0828(8) 0.1377(7) 0.068(5) Uani 1 1 d G U . . .
C103 C 0.9101(11) 0.9410(9) 0.3746(7) 0.077(5) Uani 1 1 d G U . . .
C104 C 0.9678(10) 0.9791(11) 0.3852(8) 0.123(11) Uani 1 1 d G U . F .
H104 H 1.0146 0.9850 0.3582 0.147 Uiso 1 1 calc R U . . .
C105 C 0.9555(12) 1.0085(11) 0.4363(9) 0.18(2) Uani 1 1 d G U . F .
H105 H 0.9941 1.0340 0.4434 0.220 Uiso 1 1 calc R U . . .
C106 C 0.8856(13) 0.9998(11) 0.4767(7) 0.122(11) Uani 1 1 d G U . F .
H106 H 0.8773 1.0195 0.5109 0.146 Uiso 1 1 calc R U . . .
C107 C 0.8279(10) 0.9616(10) 0.4661(7) 0.121(11) Uani 1 1 d G U . F .
H107 H 0.7811 0.9558 0.4931 0.145 Uiso 1 1 calc R U . . .
C108 C 0.8401(10) 0.9322(9) 0.4150(8) 0.095(8) Uani 1 1 d G U . F .
H108 H 0.8015 0.9067 0.4079 0.114 Uiso 1 1 calc R U . . .
C73 C 0.9737(6) 0.5552(8) 0.3886(7) 0.058(5) Uani 1 1 d G U . . .
C74 C 1.0062(8) 0.5433(9) 0.3324(6) 0.065(6) Uani 1 1 d G U . . .
H74 H 0.9723 0.5513 0.3044 0.077 Uiso 1 1 calc R U . . .
C75 C 1.0895(9) 0.5194(10) 0.3178(6) 0.083(7) Uani 1 1 d G U . . .
H75 H 1.1112 0.5114 0.2802 0.099 Uiso 1 1 calc R U . . .
C76 C 1.1401(6) 0.5074(9) 0.3596(7) 0.080(7) Uani 1 1 d G U . . .
H76 H 1.1958 0.4914 0.3499 0.096 Uiso 1 1 calc R U . . .
C77 C 1.1076(8) 0.5193(9) 0.4158(7) 0.072(6) Uani 1 1 d G U . . .
H77 H 1.1415 0.5113 0.4437 0.086 Uiso 1 1 calc R U . . .
C78 C 1.0244(9) 0.5432(9) 0.4303(6) 0.078(7) Uani 1 1 d G U . . .
H78 H 1.0026 0.5512 0.4680 0.093 Uiso 1 1 calc R U . . .
C79 C 0.6519(10) 0.4123(9) 0.3551(7) 0.080(6) Uani 1 1 d G U . . .
C80 C 0.5698(11) 0.4258(8) 0.3471(7) 0.091(7) Uani 1 1 d G U . E .
H80 H 0.5545 0.4584 0.3187 0.109 Uiso 1 1 calc R U . . .
C81 C 0.5106(8) 0.3906(10) 0.3814(9) 0.104(9) Uani 1 1 d G U . E .
H81 H 0.4556 0.3997 0.3761 0.124 Uiso 1 1 calc R U . . .
C82 C 0.5334(11) 0.3420(9) 0.4239(8) 0.111(9) Uani 1 1 d G U . E .
H82 H 0.4937 0.3184 0.4468 0.133 Uiso 1 1 calc R U . . .
C83 C 0.6155(12) 0.3285(9) 0.4319(7) 0.111(9) Uani 1 1 d G U . E .
H83 H 0.6308 0.2959 0.4603 0.134 Uiso 1 1 calc R U . . .
C84 C 0.6747(9) 0.3636(10) 0.3975(8) 0.103(8) Uani 1 1 d G U . E .
H84 H 0.7296 0.3546 0.4029 0.123 Uiso 1 1 calc R U . . .
C85 C 0.4892(12) 0.5563(12) 0.2049(9) 0.109(7) Uani 1 1 d G U . . .
C86 C 0.4163(16) 0.6005(9) 0.2089(13) 0.164(16) Uani 1 1 d G U . E .
H86 H 0.4180 0.6458 0.1979 0.197 Uiso 1 1 calc R U . . .
C87 C 0.3410(13) 0.5770(13) 0.2295(14) 0.28(4) Uani 1 1 d G U . E .
H87 H 0.2923 0.6065 0.2322 0.341 Uiso 1 1 calc R U . . .
C88 C 0.3385(13) 0.5093(14) 0.2459(13) 0.169(16) Uani 1 1 d G U . E .
H88 H 0.2882 0.4935 0.2597 0.202 Uiso 1 1 calc R U . . .
C89 C 0.4114(18) 0.4651(10) 0.2419(16) 0.36(5) Uani 1 1 d G U . E .
H89 H 0.4098 0.4198 0.2529 0.432 Uiso 1 1 calc R U . . .
C90 C 0.4867(13) 0.4887(11) 0.2213(15) 0.22(2) Uani 1 1 d G U . E .
H90 H 0.5354 0.4591 0.2186 0.259 Uiso 1 1 calc R U . . .
C113 C 0.977(3) 0.288(3) 0.142(2) 0.24(2) Uani 1 1 d . U . . .
C118 C 0.446(3) 0.190(4) 0.238(2) 0.28(3) Uani 1 1 d . U . . .
C115 C 0.862(4) 0.330(3) 0.150(3) 0.29(2) Uani 1 1 d . U . . .
C119 C 0.747(4) 0.262(4) 0.277(5) 0.39(7) Uani 1 1 d . . . . .
C111 C 0.527(8) 0.419(4) 0.058(4) 0.45(6) Uani 1 1 d . U . . .
C112 C 0.363(9) 0.409(5) 0.074(3) 0.67(13) Uani 1 1 d . . . . .
C116 C 0.597(3) 0.222(2) 0.230(2) 0.176(14) Uani 1 1 d . U . . .
C123 C 0.810(4) 0.274(3) 0.154(3) 0.27(3) Uani 1 1 d . U . . .
C117 C 0.552(4) 0.178(3) 0.206(2) 0.24(2) Uani 1 1 d . U . . .
C109 C 0.682(8) 0.352(2) 0.138(5) 0.53(7) Uani 1 1 d . U . . .
C120 C 0.840(5) 0.223(3) 0.331(5) 0.36(7) Uani 1 1 d . . . . .
C121 C 0.932(7) 0.196(3) 0.377(5) 0.52(10) Uani 1 1 d . . . . .
C110 C 0.597(7) 0.379(3) 0.083(5) 0.43(6) Uani 1 1 d . U . . .
C124 C 0.728(4) 0.281(3) 0.192(2) 0.20(2) Uani 1 1 d . U . . .
C114 C 1.101(4) 0.240(3) 0.144(2) 0.30(4) Uani 1 1 d . . . . .
C122 C 1.072(4) 0.186(2) 0.381(3) 0.31(4) Uani 1 1 d . . . . .

loop_
_atom_site_aniso_label
_atom_site_aniso_U_11
_atom_site_aniso_U_22
_atom_site_aniso_U_33
_atom_site_aniso_U_23
_atom_site_aniso_U_13
_atom_site_aniso_U_12
Au01 0.0349(7) 0.0534(8) 0.0532(8) 0.0073(6) -0.0030(6) -0.0136(5)
Au02 0.0441(6) 0.0572(7) 0.0570(8) 0.0105(6) -0.0049(5) -0.0128(5)
Au03 0.0447(6) 0.0598(7) 0.0551(8) 0.0100(6) 0.0008(5) -0.0176(5)
Au04 0.0423(6) 0.0596(7) 0.0569(8) 0.0112(6) 0.0016(5) -0.0148(5)
Au05 0.0370(6) 0.0664(8) 0.0628(8) 0.0023(6) -0.0024(5) -0.0151(5)
Au06 0.0428(6) 0.0624(8) 0.0559(8) 0.0039(6) -0.0019(5) -0.0124(5)
Au07 0.0499(7) 0.0541(7) 0.0613(8) 0.0028(6) 0.0023(6) -0.0126(5)
Au08 0.0444(6) 0.0607(8) 0.0591(8) 0.0112(6) -0.0043(5) -0.0131(5)
Au09 0.0443(6) 0.0539(7) 0.0635(8) 0.0039(6) 0.0030(5) -0.0136(5)
Au0A 0.0437(6) 0.0583(7) 0.0638(8) 0.0076(6) -0.0068(5) -0.0174(5)
Au0B 0.0382(6) 0.0635(8) 0.0603(8) 0.0077(6) -0.0004(5) -0.0126(5)
Au0C 0.0602(7) 0.0614(8) 0.0594(8) 0.0054(6) -0.0081(6) -0.0216(6)
Au0D 0.0529(7) 0.0605(8) 0.0534(8) 0.0039(6) -0.0042(6) -0.0090(5)
Au0E 0.0448(7) 0.0639(8) 0.0772(9) 0.0127(7) -0.0045(6) -0.0125(5)
Au0F 0.0502(7) 0.0626(8) 0.0705(9) 0.0112(7) -0.0039(6) -0.0107(5)
Au0G 0.0461(7) 0.0778(9) 0.0667(8) 0.0153(7) -0.0064(6) -0.0184(6)
Au0H 0.0600(7) 0.0706(8) 0.0689(9) 0.0006(7) -0.0072(6) -0.0109(6)
Au0I 0.0656(8) 0.0666(8) 0.0658(9) 0.0067(7) 0.0041(6) -0.0050(6)
Au0J 0.0570(7) 0.0670(8) 0.0658(8) 0.0046(7) 0.0016(6) -0.0126(6)
Au0K 0.0518(7) 0.0661(8) 0.0852(9) -0.0068(7) 0.0025(6) -0.0107(6)
Au0L 0.0667(8) 0.0665(8) 0.0744(9) 0.0113(7) -0.0049(6) -0.0242(6)
Au0M 0.0527(7) 0.0939(10) 0.0657(9) 0.0103(8) -0.0069(6) -0.0211(6)
Au0N 0.0751(8) 0.0745(9) 0.0695(9) 0.0070(7) -0.0117(7) -0.0096(6)
Au0O 0.0735(8) 0.0702(9) 0.0743(9) -0.0007(7) 0.0027(7) -0.0026(6)
Au0P 0.0881(9) 0.0771(9) 0.0737(9) 0.0077(7) -0.0085(7) -0.0319(7)
Se13 0.0486(17) 0.067(2) 0.064(2) 0.0160(17) -0.0033(15) -0.0074(14)
Se12 0.0471(16) 0.0611(19) 0.070(2) 0.0123(16) 0.0036(15) -0.0171(14)
Se16 0.0478(17) 0.073(2) 0.068(2) 0.0183(17) -0.0084(15) -0.0091(14)
Se9 0.0462(16) 0.0626(19) 0.065(2) 0.0109(16) 0.0026(15) -0.0187(14)
S6 0.0413(19) 0.085(3) 0.072(2) 0.0116(18) -0.0012(15) -0.0125(15)
Se6 0.0413(19) 0.085(3) 0.072(2) 0.0116(18) -0.0012(15) -0.0125(15)
S1 0.079(2) 0.084(3) 0.060(2) 0.0001(18) -0.0071(16) -0.0088(17)
Se1 0.079(2) 0.084(3) 0.060(2) 0.0001(18) -0.0071(16) -0.0088(17)
S2 0.073(2) 0.086(3) 0.073(3) 0.008(2) -0.0170(17) -0.0200(18)
Se2 0.073(2) 0.086(3) 0.073(3) 0.008(2) -0.0170(17) -0.0200(18)
S3 0.042(2) 0.110(3) 0.067(3) 0.001(2) -0.0013(16) -0.0042(17)
Se3 0.042(2) 0.110(3) 0.067(3) 0.001(2) -0.0013(16) -0.0042(17)
S4 0.067(2) 0.080(3) 0.061(2) -0.0008(17) -0.0075(15) -0.0163(16)
Se4 0.067(2) 0.080(3) 0.061(2) -0.0008(17) -0.0075(15) -0.0163(16)
S5 0.059(2) 0.078(3) 0.071(2) 0.0100(18) -0.0119(16) -0.0136(16)
Se5 0.059(2) 0.078(3) 0.071(2) 0.0100(18) -0.0119(16) -0.0136(16)
S7 0.059(2) 0.065(2) 0.085(3) -0.0046(17) 0.0036(16) -0.0046(15)
Se7 0.059(2) 0.065(2) 0.085(3) -0.0046(17) 0.0036(16) -0.0046(15)
S8 0.063(2) 0.077(3) 0.080(3) -0.0117(19) 0.0151(18) -0.0173(17)
Se8 0.063(2) 0.077(3) 0.080(3) -0.0117(19) 0.0151(18) -0.0173(17)
S10 0.081(2) 0.064(2) 0.073(3) -0.0038(17) 0.0086(18) -0.0009(16)
Se10 0.081(2) 0.064(2) 0.073(3) -0.0038(17) 0.0086(18) -0.0009(16)
S11 0.082(3) 0.072(3) 0.072(3) -0.0016(19) 0.0111(19) -0.0048(17)
Se11 0.082(3) 0.072(3) 0.072(3) -0.0016(19) 0.0111(19) -0.0048(17)
S14 0.073(2) 0.071(2) 0.080(3) 0.0044(18) 0.0019(18) -0.0191(16)
Se14 0.073(2) 0.071(2) 0.080(3) 0.0044(18) 0.0019(18) -0.0191(16)
S15 0.125(3) 0.079(3) 0.084(3) 0.017(2) -0.031(2) -0.045(2)
Se15 0.125(3) 0.079(3) 0.084(3) 0.017(2) -0.031(2) -0.045(2)
S17 0.059(2) 0.061(2) 0.072(3) 0.0113(17) 0.0044(16) -0.0160(15)
Se17 0.059(2) 0.061(2) 0.072(3) 0.0113(17) 0.0044(16) -0.0160(15)
S18 0.057(2) 0.064(2) 0.086(3) 0.0087(18) -0.0074(17) -0.0246(16)
Se18 0.057(2) 0.064(2) 0.086(3) 0.0087(18) -0.0074(17) -0.0246(16)
C31 0.051(6) 0.096(7) 0.065(12) 0.015(7) -0.007(7) -0.026(5)
C32 0.059(9) 0.095(7) 0.13(3) 0.024(8) 0.000(10) -0.023(6)
C33 0.071(9) 0.103(9) 0.12(2) 0.025(9) -0.006(12) -0.035(7)
C34 0.070(9) 0.117(11) 0.12(2) 0.025(12) -0.006(12) -0.036(7)
C35 0.066(9) 0.120(11) 0.14(3) 0.027(12) -0.001(10) -0.036(7)
C36 0.053(7) 0.111(10) 0.19(3) 0.031(11) 0.011(9) -0.022(6)
C25 0.067(7) 0.080(10) 0.071(7) 0.012(7) -0.014(5) -0.012(6)
C26 0.070(8) 0.060(11) 0.063(8) -0.002(7) -0.014(6) -0.017(7)
C27 0.084(9) 0.082(14) 0.074(10) 0.011(10) -0.017(7) -0.011(8)
C28 0.083(9) 0.088(15) 0.075(11) 0.011(11) -0.018(8) -0.011(9)
C29 0.081(9) 0.089(15) 0.076(11) 0.015(10) -0.019(7) -0.007(8)
C30 0.067(7) 0.112(16) 0.083(12) 0.030(12) -0.011(6) -0.006(7)
C19 0.063(11) 0.090(6) 0.079(9) -0.012(6) -0.001(7) -0.018(6)
C20 0.079(15) 0.089(7) 0.087(11) -0.011(6) -0.008(10) -0.017(7)
C21 0.089(17) 0.094(8) 0.100(13) -0.018(8) -0.009(12) -0.016(8)
C22 0.14(2) 0.101(11) 0.106(13) -0.024(9) -0.029(14) -0.003(12)
C23 0.18(3) 0.105(11) 0.103(12) -0.029(9) -0.037(14) 0.009(13)
C24 0.18(3) 0.102(10) 0.095(10) -0.026(8) -0.044(13) 0.011(11)
C13 0.058(6) 0.134(8) 0.053(11) 0.006(7) -0.014(6) -0.030(6)
C14 0.068(9) 0.138(8) 0.13(3) 0.025(10) -0.023(10) -0.030(7)
C15 0.075(10) 0.148(10) 0.11(2) 0.024(11) -0.032(12) -0.042(8)
C16 0.076(10) 0.172(14) 0.13(3) 0.036(14) -0.028(12) -0.039(8)
C17 0.063(9) 0.170(14) 0.10(2) 0.031(14) -0.017(9) -0.039(8)
C18 0.058(7) 0.162(12) 0.13(3) 0.031(13) -0.005(7) -0.027(6)
C7 0.075(8) 0.095(11) 0.071(7) 0.006(7) -0.011(6) -0.007(7)
C8 0.075(9) 0.096(14) 0.075(9) 0.009(9) -0.008(7) -0.006(8)
C9 0.088(10) 0.105(16) 0.080(10) 0.012(10) -0.013(8) -0.004(10)
C10 0.089(10) 0.118(17) 0.082(12) 0.010(12) -0.016(8) -0.001(10)
C11 0.086(10) 0.113(16) 0.078(12) 0.005(11) -0.017(7) -0.001(9)
C12 0.077(8) 0.120(15) 0.077(11) 0.010(11) -0.009(7) 0.000(8)
C1 0.112(11) 0.086(6) 0.072(12) -0.007(6) -0.026(9) -0.001(5)
C2 0.142(15) 0.103(9) 0.12(2) -0.020(10) 0.007(15) 0.003(8)
C3 0.19(2) 0.104(10) 0.15(3) -0.029(12) 0.02(2) -0.001(9)
C4 0.25(3) 0.123(11) 0.23(4) -0.052(14) 0.08(3) -0.028(12)
C5 0.26(3) 0.107(10) 0.26(5) -0.059(14) 0.10(3) -0.046(12)
C6 0.164(18) 0.098(8) 0.14(2) -0.026(10) 0.028(18) -0.028(9)
C67 0.042(10) 0.073(8) 0.070(7) 0.016(6) 0.005(7) -0.016(7)
C68 0.053(12) 0.078(10) 0.090(10) 0.011(8) -0.008(9) -0.017(8)
C69 0.048(11) 0.087(12) 0.087(10) 0.008(8) -0.004(9) -0.012(9)
C70 0.062(13) 0.089(12) 0.085(10) 0.009(9) -0.006(9) -0.015(9)
C71 0.071(15) 0.085(11) 0.082(10) 0.022(8) -0.013(9) -0.022(9)
C72 0.046(11) 0.073(9) 0.075(9) 0.017(7) 0.000(8) -0.017(8)
C61 0.083(5) 0.086(11) 0.100(14) -0.010(9) 0.004(5) -0.001(5)
C62 0.090(7) 0.124(17) 0.17(2) 0.036(18) -0.004(9) -0.014(8)
C63 0.091(8) 0.14(2) 0.18(3) 0.03(2) -0.007(9) -0.009(9)
C64 0.104(10) 0.114(19) 0.15(2) -0.005(16) -0.011(10) -0.004(9)
C65 0.100(10) 0.130(18) 0.18(3) 0.026(19) -0.024(11) -0.006(9)
C66 0.100(9) 0.105(14) 0.140(19) 0.016(15) -0.017(9) -0.007(8)
C55 0.088(7) 0.086(10) 0.094(10) 0.005(8) 0.001(6) 0.004(6)
C56 0.095(10) 0.087(13) 0.092(10) 0.005(10) 0.000(8) 0.004(9)
C57 0.105(12) 0.110(15) 0.105(14) 0.009(13) -0.002(9) 0.018(11)
C58 0.109(12) 0.14(2) 0.124(18) 0.023(16) 0.008(10) 0.027(12)
C59 0.113(10) 0.20(3) 0.16(2) 0.07(2) 0.029(12) 0.054(14)
C60 0.095(7) 0.15(2) 0.129(15) 0.043(16) 0.019(8) 0.025(9)
C49 0.043(9) 0.074(8) 0.062(7) 0.010(6) 0.003(7) -0.016(6)
C50 0.060(12) 0.081(10) 0.074(10) 0.011(8) -0.009(9) -0.022(8)
C51 0.059(12) 0.095(11) 0.071(10) 0.015(8) -0.006(9) -0.021(9)
C52 0.068(14) 0.097(12) 0.086(11) 0.020(9) -0.011(10) -0.026(9)
C53 0.051(12) 0.088(10) 0.074(10) 0.018(8) 0.001(9) -0.017(8)
C54 0.044(11) 0.075(8) 0.070(10) 0.012(7) 0.004(8) -0.017(7)
C43 0.067(5) 0.094(11) 0.112(13) -0.019(9) 0.004(5) -0.013(5)
C44 0.070(7) 0.122(16) 0.148(18) 0.006(15) 0.003(7) -0.020(7)
C45 0.070(8) 0.12(2) 0.17(2) -0.001(17) -0.004(8) -0.017(8)
C46 0.086(9) 0.109(19) 0.16(2) -0.019(15) -0.004(9) -0.006(8)
C47 0.083(9) 0.116(17) 0.16(2) -0.011(15) -0.013(9) -0.009(8)
C48 0.082(8) 0.102(14) 0.121(15) -0.013(12) -0.003(8) -0.009(7)
C37 0.086(8) 0.071(8) 0.078(10) -0.003(8) 0.009(7) -0.023(6)
C38 0.087(8) 0.098(14) 0.097(16) -0.024(13) 0.002(8) -0.019(8)
C39 0.103(11) 0.093(14) 0.082(15) -0.013(12) 0.006(10) -0.030(8)
C40 0.118(12) 0.108(15) 0.108(19) -0.027(15) 0.000(12) -0.017(10)
C41 0.124(12) 0.116(15) 0.16(2) -0.052(18) -0.016(13) -0.007(11)
C42 0.103(10) 0.110(14) 0.15(2) -0.051(16) -0.007(10) -0.002(9)
C91 0.044(6) 0.060(11) 0.074(9) 0.011(8) -0.009(5) -0.017(5)
C92 0.055(7) 0.14(2) 0.082(10) -0.012(11) -0.018(6) 0.009(10)
C93 0.048(8) 0.098(18) 0.089(11) -0.003(11) -0.013(7) -0.006(8)
C94 0.057(9) 0.14(2) 0.093(12) -0.015(13) -0.013(7) 0.000(10)
C95 0.057(9) 0.14(2) 0.090(11) -0.017(12) -0.011(7) 0.003(11)
C96 0.057(8) 0.14(2) 0.083(9) -0.013(10) -0.012(6) 0.000(10)
C97 0.084(9) 0.100(17) 0.092(9) 0.029(11) 0.006(7) -0.018(9)
C98 0.098(10) 0.088(16) 0.090(10) 0.018(11) 0.015(8) -0.019(10)
C99 0.096(10) 0.070(15) 0.096(12) 0.010(10) 0.017(8) -0.018(10)
C100 0.080(8) 0.059(14) 0.093(12) 0.005(10) 0.022(7) -0.022(8)
C101 0.068(7) 0.052(12) 0.086(10) 0.004(9) 0.014(6) -0.015(6)
C102 0.067(6) 0.052(10) 0.074(7) 0.000(7) 0.016(5) -0.014(6)
C103 0.079(9) 0.064(11) 0.085(6) 0.008(7) -0.016(6) -0.010(8)
C104 0.118(13) 0.14(2) 0.117(12) -0.030(14) -0.002(10) -0.061(15)
C105 0.17(2) 0.26(4) 0.146(16) -0.09(2) 0.031(15) -0.13(3)
C106 0.125(17) 0.13(2) 0.114(12) -0.019(14) -0.006(11) -0.046(16)
C107 0.122(15) 0.14(2) 0.107(10) -0.028(13) 0.007(11) -0.049(15)
C108 0.092(11) 0.097(17) 0.095(9) -0.006(10) -0.004(8) -0.025(11)
C73 0.045(5) 0.052(11) 0.074(8) 0.011(8) -0.003(5) -0.014(5)
C74 0.045(7) 0.070(15) 0.075(9) 0.006(8) -0.002(5) -0.015(8)
C75 0.048(7) 0.105(19) 0.091(10) -0.006(10) -0.003(6) -0.007(9)
C76 0.049(8) 0.094(18) 0.094(11) -0.002(11) -0.006(6) -0.011(8)
C77 0.048(7) 0.072(16) 0.093(11) 0.001(10) -0.007(6) -0.014(8)
C78 0.051(7) 0.100(19) 0.077(9) 0.004(9) -0.007(6) -0.006(8)
C79 0.082(7) 0.070(10) 0.080(9) -0.002(8) 0.013(6) -0.020(6)
C80 0.085(7) 0.084(14) 0.095(13) 0.009(11) 0.007(7) -0.024(7)
C81 0.091(9) 0.089(16) 0.116(17) 0.016(13) 0.016(8) -0.025(8)
C82 0.106(10) 0.094(16) 0.114(16) 0.018(13) 0.020(10) -0.017(10)
C83 0.106(10) 0.097(15) 0.110(14) 0.020(13) 0.021(10) -0.016(10)
C84 0.099(9) 0.096(14) 0.097(12) 0.019(12) 0.012(8) -0.016(8)
C85 0.126(6) 0.118(11) 0.090(14) 0.034(10) -0.035(7) -0.056(6)
C86 0.135(8) 0.135(14) 0.21(4) 0.056(16) -0.014(10) -0.042(8)
C87 0.142(10) 0.157(18) 0.50(10) 0.11(3) 0.010(15) -0.045(10)
C88 0.148(14) 0.150(18) 0.20(4) 0.06(2) -0.022(16) -0.052(10)
C89 0.146(14) 0.152(17) 0.72(13) 0.14(3) 0.03(2) -0.055(11)
C90 0.140(12) 0.125(12) 0.35(6) 0.080(16) -0.007(17) -0.053(8)
C113 0.28(3) 0.25(4) 0.22(4) -0.20(4) 0.13(3) -0.18(3)
C118 0.23(3) 0.48(8) 0.15(4) -0.09(5) 0.02(2) -0.14(3)
C115 0.29(3) 0.26(3) 0.32(5) -0.18(3) 0.13(3) -0.17(3)
C119 0.20(6) 0.39(11) 0.68(17) -0.37(13) -0.14(8) -0.03(7)
C111 0.65(14) 0.18(7) 0.36(10) 0.05(6) 0.20(9) 0.05(6)
C112 1.2(3) 0.47(14) 0.18(7) -0.10(8) -0.23(12) 0.60(17)
C116 0.19(2) 0.14(3) 0.19(3) 0.02(2) -0.02(2) -0.04(2)
C123 0.28(3) 0.25(4) 0.29(5) -0.17(4) 0.12(3) -0.16(3)
C117 0.24(3) 0.27(4) 0.21(4) -0.05(3) 0.04(3) -0.13(3)
C109 0.85(15) 0.03(3) 0.65(14) 0.02(5) -0.04(12) 0.04(5)
C120 0.31(9) 0.12(5) 0.56(16) -0.10(7) 0.22(10) -0.03(5)
C121 0.47(14) 0.11(5) 0.8(2) 0.16(8) 0.32(15) 0.00(6)
C110 0.64(14) 0.10(5) 0.43(10) 0.07(5) 0.17(9) 0.00(5)
C124 0.23(3) 0.21(4) 0.15(4) -0.07(3) 0.04(3) -0.10(3)
C114 0.38(8) 0.29(7) 0.25(6) -0.18(5) 0.18(6) -0.21(6)
C122 0.37(8) 0.12(4) 0.40(9) -0.14(5) 0.15(7) -0.02(5)

loop_
_atom_type_symbol
_atom_type_description
_atom_type_scat_dispersion_real
_atom_type_scat_dispersion_imag
_atom_type_scat_source
Se Se -3.3840 0.5190 'International Tables Vol C Tables 4.2.6.8 and 6.1.1.4'
Au Au -8.6060 9.5200 'International Tables Vol C Tables 4.2.6.8 and 6.1.1.4'
C C 0.0080 0.0030 'International Tables Vol C Tables 4.2.6.8 and 6.1.1.4'
H H 0.0000 0.0000 'International Tables Vol C Tables 4.2.6.8 and 6.1.1.4'
S S 0.2070 0.2440 'International Tables Vol C Tables 4.2.6.8 and 6.1.1.4'
N N 0.0140 0.0070 'International Tables Vol C Tables 4.2.6.8 and 6.1.1.4'

loop_
_geom_angle_atom_site_label_1
_geom_angle_atom_site_label_2
_geom_angle_atom_site_label_3
_geom_angle
Au03 Au01 Au0D 114.34(5)
Au03 Au01 Au04 178.77(4)
Au0D Au01 Au04 64.43(4)
Au03 Au01 Au02 63.94(4)
Au0D Au01 Au02 116.60(5)
Au04 Au01 Au02 116.53(5)
Au03 Au01 Au05 65.27(5)
Au0D Au01 Au05 117.75(5)
Au04 Au01 Au05 115.09(5)
Au02 Au01 Au05 116.32(5)
Au03 Au01 Au0A 116.23(5)
Au0D Au01 Au0A 116.85(5)
Au04 Au01 Au0A 64.77(4)
Au02 Au01 Au0A 60.64(4)
Au05 Au01 Au0A 116.23(5)
Au03 Au01 Au06 65.71(4)
Au0D Au01 Au06 179.13(4)
Au04 Au01 Au06 115.52(5)
Au02 Au01 Au06 64.24(4)
Au05 Au01 Au06 61.43(4)
Au0A Au01 Au06 63.67(4)
Au03 Au01 Au09 119.83(5)
Au0D Au01 Au09 117.20(5)
Au04 Au01 Au09 61.16(4)
Au02 Au01 Au09 114.11(5)
Au05 Au01 Au09 64.64(4)
Au0A Au01 Au09 62.82(4)
Au06 Au01 Au09 62.31(5)
Au03 Au01 Au0B 115.95(5)
Au0D Au01 Au0B 60.98(5)
Au04 Au01 Au0B 63.68(4)
Au02 Au01 Au0B 65.25(4)
Au05 Au01 Au0B 178.44(5)
Au0A Au01 Au0B 64.32(4)
Au06 Au01 Au0B 119.84(5)
Au09 Au01 Au0B 114.90(5)
Au03 Au01 Au08 116.09(5)
Au0D Au01 Au08 63.41(4)
Au04 Au01 Au08 63.44(4)
Au02 Au01 Au08 179.97(5)
Au05 Au01 Au08 63.70(4)
Au0A Au01 Au08 119.33(5)
Au06 Au01 Au08 115.76(5)
Au09 Au01 Au08 65.87(5)
Au0B Au01 Au08 114.74(5)
Au03 Au01 Au0C 62.90(4)
Au0D Au01 Au0C 65.04(4)
Au04 Au01 Au0C 116.12(5)
Au02 Au01 Au0C 119.62(5)
Au05 Au01 Au0C 61.72(4)
Au0A Au01 Au0C 177.92(4)
Au06 Au01 Au0C 114.43(5)
Au09 Au01 Au0C 115.76(5)
Au0B Au01 Au0C 117.73(5)
Au08 Au01 Au0C 60.41(4)
Au03 Au01 Au07 61.38(4)
Au0D Au01 Au07 64.22(5)
Au04 Au01 Au07 117.69(5)
Au02 Au01 Au07 62.35(4)
Au05 Au01 Au07 118.66(5)
Au0A Au01 Au07 112.95(5)
Au06 Au01 Au07 116.33(5)
Au09 Au01 Au07 175.77(4)
Au0B Au01 Au07 61.88(4)
Au08 Au01 Au07 117.67(5)
Au0C Au01 Au07 68.47(4)
Se13 Au02 Au01 156.17(9)
Se13 Au02 Au0A 143.05(9)
Au01 Au02 Au0A 59.86(4)
Se13 Au02 Au07 104.15(9)
Au01 Au02 Au07 59.36(4)
Au0A Au02 Au07 109.82(5)
Se13 Au02 Au03 99.61(9)
Au01 Au02 Au03 57.68(4)
Au0A Au02 Au03 110.19(5)
Au07 Au02 Au03 58.41(4)
Se13 Au02 Au06 120.38(8)
Au01 Au02 Au06 58.04(4)
Au0A Au02 Au06 61.23(4)
Au07 Au02 Au06 108.69(5)
Au03 Au02 Au06 61.42(4)
Se13 Au02 Au0B 131.45(8)
Au01 Au02 Au0B 57.59(4)
Au0A Au02 Au0B 61.35(5)
Au07 Au02 Au0B 58.44(4)
Au03 Au02 Au0B 104.89(5)
Au06 Au02 Au0B 108.14(5)
Se13 Au02 Au0H 82.65(9)
Au01 Au02 Au0H 112.37(5)
Au0A Au02 Au0H 65.30(5)
Au07 Au02 Au0H 171.15(5)
Au03 Au02 Au0H 115.35(5)
Au06 Au02 Au0H 62.60(5)
Au0B Au02 Au0H 121.16(5)
Se13 Au02 Au0G 89.90(8)
Au01 Au02 Au0G 111.87(5)
Au0A Au02 Au0G 64.00(5)
Au07 Au02 Au0G 112.79(5)
Au03 Au02 Au0G 168.31(5)
Au06 Au02 Au0G 119.24(5)
Au0B Au02 Au0G 63.49(4)
Au0H Au02 Au0G 72.39(5)
Se13 Au02 Au0F 48.37(8)
Au01 Au02 Au0F 108.76(5)
Au0A Au02 Au0F 168.57(5)
Au07 Au02 Au0F 60.16(4)
Au03 Au02 Au0F 60.61(4)
Au06 Au02 Au0F 114.97(5)
Au0B Au02 Au0F 112.75(5)
Au0H Au02 Au0F 123.78(5)
Au0G Au02 Au0F 123.60(5)
Se9 Au03 Au01 159.93(9)
Se9 Au03 Au07 139.22(9)
Au01 Au03 Au07 60.22(4)
Se9 Au03 Au0C 118.14(9)
Au01 Au03 Au0C 59.29(4)
Au07 Au03 Au0C 66.69(5)
Se9 Au03 Au02 130.10(9)
Au01 Au03 Au02 58.39(4)
Au07 Au03 Au02 60.13(4)
Au0C Au03 Au02 111.59(5)
Se9 Au03 Au05 103.08(8)
Au01 Au03 Au05 57.77(4)
Au07 Au03 Au05 111.18(5)
Au0C Au03 Au05 58.19(5)
Au02 Au03 Au05 105.91(5)
Se9 Au03 Au06 108.29(8)
Au01 Au03 Au06 57.65(4)
Au07 Au03 Au06 108.74(5)
Au0C Au03 Au06 105.35(5)
Au02 Au03 Au06 59.76(4)
Au05 Au03 Au06 56.66(4)
Se9 Au03 Au0F 86.48(8)
Au01 Au03 Au0F 112.22(5)
Au07 Au03 Au0F 61.93(4)
Au0C Au03 Au0F 121.13(5)
Au02 Au03 Au0F 64.06(4)
Au05 Au03 Au0F 169.51(5)
Au06 Au03 Au0F 116.53(5)
Se9 Au03 Au0J 49.34(8)
Au01 Au03 Au0J 111.36(5)
Au07 Au03 Au0J 171.39(5)
Au0C Au03 Au0J 111.46(5)
Au02 Au03 Au0J 114.80(5)
Au05 Au03 Au0J 62.44(4)
Au06 Au03 Au0J 63.19(4)
Au0F Au03 Au0J 123.43(5)
Se9 Au03 Au0P 86.89(8)
Au01 Au03 Au0P 105.65(5)
Au07 Au03 Au0P 59.84(4)
Au0C Au03 Au0P 59.40(4)
Au02 Au03 Au0P 116.36(5)
Au05 Au03 Au0P 113.39(5)
Au06 Au03 Au0P 162.98(5)
Au0F Au03 Au0P 70.92(5)
Au0J Au03 Au0P 127.20(5)
Se12 Au04 Au01 161.06(9)
Se12 Au04 Au09 138.08(9)
Au01 Au04 Au09 59.67(4)
Se12 Au04 Au08 129.87(9)
Au01 Au04 Au08 58.56(4)
Au09 Au04 Au08 63.58(4)
Se12 Au04 Au0B 103.45(8)
Au01 Au04 Au0B 58.41(4)
Au09 Au04 Au0B 109.28(5)
Au08 Au04 Au0B 106.61(5)
Se12 Au04 Au0D 109.56(8)
Au01 Au04 Au0D 57.49(4)
Au09 Au04 Au0D 109.96(5)
Au08 Au04 Au0D 59.51(4)
Au0B Au04 Au0D 57.14(4)
Se12 Au04 Au0A 120.43(9)
Au01 Au04 Au0A 57.81(4)
Au09 Au04 Au0A 59.96(4)
Au08 Au04 Au0A 109.23(5)
Au0B Au04 Au0A 60.25(5)
Au0D Au04 Au0A 105.63(5)
Se12 Au04 Au0L 80.58(8)
Au01 Au04 Au0L 110.47(5)
Au09 Au04 Au0L 62.97(4)
Au08 Au04 Au0L 120.87(5)
Au0B Au04 Au0L 113.17(5)
Au0D Au04 Au0L 166.81(5)
Au0A Au04 Au0L 61.31(4)
Se12 Au04 Au0E 85.96(8)
Au01 Au04 Au0E 111.67(5)
Au09 Au04 Au0E 64.88(5)
Au08 Au04 Au0E 62.99(4)
Au0B Au04 Au0E 169.35(5)
Au0D Au04 Au0E 115.27(5)
Au0A Au04 Au0E 119.35(5)
Au0L Au04 Au0E 72.91(5)
Se12 Au04 Au0I 49.57(8)
Au01 Au04 Au0I 112.18(5)
Au09 Au04 Au0I 171.16(5)
Au08 Au04 Au0I 116.25(5)
Au0B Au04 Au0I 61.98(4)
Au0D Au04 Au0I 64.86(4)
Au0A Au04 Au0I 113.54(5)
Au0L Au04 Au0I 120.48(5)
Au0E Au04 Au0I 123.49(5)
Se3 Au05 Au01 153.77(10)
S3 Au05 Au01 153.77(10)
Se3 Au05 Au06 144.14(10)
S3 Au05 Au06 144.14(10)
Au01 Au05 Au06 59.40(4)
Se3 Au05 Au0C 103.95(10)
S3 Au05 Au0C 103.95(10)
Au01 Au05 Au0C 59.47(4)
Au06 Au05 Au0C 110.80(5)
Se3 Au05 Au08 96.00(10)
S3 Au05 Au08 96.00(10)
Au01 Au05 Au08 58.34(4)
Au06 Au05 Au08 109.53(5)
Au0C Au05 Au08 57.98(4)
Se3 Au05 Au0K 82.59(10)
S3 Au05 Au0K 82.59(10)
Au01 Au05 Au0K 112.62(5)
Au06 Au05 Au0K 63.71(5)
Au0C Au05 Au0K 171.80(5)
Au08 Au05 Au0K 116.99(5)
Se3 Au05 Au09 117.49(11)
S3 Au05 Au09 117.49(11)
Au01 Au05 Au09 57.83(4)
Au06 Au05 Au09 59.36(4)
Au0C Au05 Au09 108.28(5)
Au08 Au05 Au09 61.69(4)
Au0K Au05 Au09 63.89(4)
Se3 Au05 Au03 135.36(11)
S3 Au05 Au03 135.36(11)
Au01 Au05 Au03 56.97(4)
Au06 Au05 Au03 62.05(4)
Au0C Au05 Au03 59.38(4)
Au08 Au05 Au03 105.18(5)
Au0K Au05 Au03 119.25(5)
Au09 Au05 Au03 107.14(5)
Se3 Au05 Au0J 95.04(10)
S3 Au05 Au0J 95.04(10)
Au01 Au05 Au0J 109.69(6)
Au06 Au05 Au0J 64.47(4)
Au0C Au05 Au0J 111.47(5)
Au08 Au05 Au0J 166.40(5)
Au0K Au05 Au0J 72.34(5)
Au09 Au05 Au0J 119.27(5)
Au03 Au05 Au0J 61.26(5)
Se3 Au05 Au0M 46.97(9)
S3 Au05 Au0M 46.97(9)
Au01 Au05 Au0M 108.67(5)
Au06 Au05 Au0M 167.90(5)
Au0C Au05 Au0M 60.38(4)
Au08 Au05 Au0M 59.22(4)
Au0K Au05 Au0M 123.98(5)
Au09 Au05 Au0M 113.77(5)
Au03 Au05 Au0M 114.51(5)
Au0J Au05 Au0M 125.33(5)
Se4 Au06 Au01 154.83(9)
S4 Au06 Au01 154.83(9)
Se4 Au06 Au05 139.68(8)
S4 Au06 Au05 139.68(8)
Au01 Au06 Au05 59.17(4)
Se4 Au06 Au09 138.48(9)
S4 Au06 Au09 138.48(9)
Au01 Au06 Au09 58.89(4)
Au05 Au06 Au09 62.64(4)
Se4 Au06 Au0A 110.33(9)
S4 Au06 Au0A 110.33(9)
Au01 Au06 Au0A 58.17(4)
Au05 Au06 Au0A 109.64(5)
Au09 Au06 Au0A 59.85(5)
Se4 Au06 Au02 97.11(9)
S4 Au06 Au02 97.11(9)
Au01 Au06 Au02 57.72(4)
Au05 Au06 Au02 108.90(5)
Au09 Au06 Au02 106.15(5)
Au0A Au06 Au02 56.87(4)
Se4 Au06 Au03 112.43(9)
S4 Au06 Au03 112.43(9)
Au01 Au06 Au03 56.64(4)
Au05 Au06 Au03 61.29(5)
Au09 Au06 Au03 109.03(5)
Au0A Au06 Au03 104.63(5)
Au02 Au06 Au03 58.81(4)
Se4 Au06 Au0K 95.57(9)
S4 Au06 Au0K 95.57(9)
Au01 Au06 Au0K 109.60(6)
Au05 Au06 Au0K 60.28(4)
Au09 Au06 Au0K 63.76(5)
Au0A Au06 Au0K 118.35(5)
Au02 Au06 Au0K 167.32(5)
Au03 Au06 Au0K 115.56(5)
Se4 Au06 Au0H 49.91(8)
S4 Au06 Au0H 49.91(8)
Au01 Au06 Au0H 109.46(5)
Au05 Au06 Au0H 168.13(5)
Au09 Au06 Au0H 115.92(5)
Au0A Au06 Au0H 62.67(4)
Au02 Au06 Au0H 59.55(4)
Au03 Au06 Au0H 110.53(5)
Au0K Au06 Au0H 130.77(5)
Se4 Au06 Au0J 79.29(9)
S4 Au06 Au0J 79.29(9)
Au01 Au06 Au0J 108.26(5)
Au05 Au06 Au0J 62.84(4)
Au09 Au06 Au0J 120.76(5)
Au0A Au06 Au0J 165.02(5)
Au02 Au06 Au0J 111.69(5)
Au03 Au06 Au0J 60.51(4)
Au0K Au06 Au0J 70.51(4)
Au0H Au06 Au0J 122.20(5)
Se10 Au07 Au01 154.69(10)
S10 Au07 Au01 154.69(10)
Se10 Au07 Au03 141.21(9)
S10 Au07 Au03 141.21(9)
Au01 Au07 Au03 58.39(4)
Se10 Au07 Au0B 107.96(9)
S10 Au07 Au0B 107.96(9)
Au01 Au07 Au0B 58.75(4)
Au03 Au07 Au0B 110.61(5)
Se10 Au07 Au02 138.60(10)
S10 Au07 Au02 138.60(10)
Au01 Au07 Au02 58.29(4)
Au03 Au07 Au02 61.46(4)
Au0B Au07 Au02 62.69(4)
Se10 Au07 Au0D 97.73(9)
S10 Au07 Au0D 97.73(9)
Au01 Au07 Au0D 57.05(4)
Au03 Au07 Au0D 106.01(5)
Au0B Au07 Au0D 57.64(4)
Au02 Au07 Au0D 107.18(5)
Se10 Au07 Au0P 77.89(9)
S10 Au07 Au0P 77.89(9)
Au01 Au07 Au0P 109.25(5)
Au03 Au07 Au0P 66.37(4)
Au0B Au07 Au0P 162.96(6)
Au02 Au07 Au0P 123.62(5)
Au0D Au07 Au0P 106.20(6)
Se10 Au07 Au0F 93.47(9)
S10 Au07 Au0F 93.47(9)
Au01 Au07 Au0F 111.82(5)
Au03 Au07 Au0F 63.25(5)
Au0B Au07 Au0F 120.70(6)
Au02 Au07 Au0F 64.96(4)
Au0D Au07 Au0F 168.57(5)
Au0P Au07 Au0F 73.90(5)
Se10 Au07 Au0C 115.59(10)
S10 Au07 Au0C 115.59(10)
Au01 Au07 Au0C 55.63(4)
Au03 Au07 Au0C 57.54(4)
Au0B Au07 Au0C 104.84(5)
Au02 Au07 Au0C 105.63(5)
Au0D Au07 Au0C 58.40(4)
Au0P Au07 Au0C 58.85(4)
Au0F Au07 Au0C 114.34(5)
Se10 Au07 Au0O 48.65(8)
S10 Au07 Au0O 48.65(8)
Au01 Au07 Au0O 108.69(5)
Au03 Au07 Au0O 164.60(6)
Au0B Au07 Au0O 63.18(4)
Au02 Au07 Au0O 121.02(5)
Au0D Au07 Au0O 58.61(4)
Au0P Au07 Au0O 115.02(5)
Au0F Au07 Au0O 132.13(5)
Au0C Au07 Au0O 109.07(5)
Se16 Au08 Au01 157.12(9)
Se16 Au08 Au0C 141.60(9)
Au01 Au08 Au0C 59.93(4)
Se16 Au08 Au0D 118.78(9)
Au01 Au08 Au0D 57.72(4)
Au0C Au08 Au0D 62.83(4)
Se16 Au08 Au04 99.77(9)
Au01 Au08 Au04 58.00(4)
Au0C Au08 Au04 111.00(6)
Au0D Au08 Au04 60.63(4)
Se16 Au08 Au05 133.00(8)
Au01 Au08 Au05 57.97(4)
Au0C Au08 Au05 59.62(5)
Au0D Au08 Au05 108.08(6)
Au04 Au08 Au05 106.07(5)
Se16 Au08 Au09 107.90(9)
Au01 Au08 Au09 57.03(4)
Au0C Au08 Au09 108.04(5)
Au0D Au08 Au09 105.41(5)
Au04 Au08 Au09 56.67(4)
Au05 Au08 Au09 59.77(4)
Se16 Au08 Au0M 88.24(8)
Au01 Au08 Au0M 113.64(5)
Au0C Au08 Au0M 63.25(5)
Au0D Au08 Au0M 118.48(5)
Au04 Au08 Au0M 171.23(5)
Au05 Au08 Au0M 65.49(5)
Au09 Au08 Au0M 117.53(5)
Se16 Au08 Au0N 81.21(9)
Au01 Au08 Au0N 111.56(5)
Au0C Au08 Au0N 65.70(5)
Au0D Au08 Au0N 62.29(5)
Au04 Au08 Au0N 114.30(5)
Au05 Au08 Au0N 120.33(5)
Au09 Au08 Au0N 167.56(5)
Au0M Au08 Au0N 70.25(5)
Se16 Au08 Au0E 49.30(8)
Au01 Au08 Au0E 109.34(5)
Au0C Au08 Au0E 169.10(6)
Au0D Au08 Au0E 114.29(5)
Au04 Au08 Au0E 60.75(4)
Au05 Au08 Au0E 114.16(6)
Au09 Au08 Au0E 61.86(4)
Au0M Au08 Au0E 123.93(5)
Au0N Au08 Au0E 123.31(5)
Se7 Au09 Au01 153.11(9)
S7 Au09 Au01 153.11(9)
Se7 Au09 Au04 142.02(10)
S7 Au09 Au04 142.02(10)
Au01 Au09 Au04 59.17(4)
Se7 Au09 Au06 106.96(9)
S7 Au09 Au06 106.96(9)
Au01 Au09 Au06 58.80(4)
Au04 Au09 Au06 110.78(5)
Se7 Au09 Au0A 138.30(10)
S7 Au09 Au0A 138.30(10)
Au01 Au09 Au0A 58.55(4)
Au04 Au09 Au0A 62.55(4)
Au06 Au09 Au0A 61.02(5)
Se7 Au09 Au05 95.68(9)
S7 Au09 Au05 95.68(9)
Au01 Au09 Au05 57.53(4)
Au04 Au09 Au05 107.58(5)
Au06 Au09 Au05 58.00(4)
Au0A Au09 Au05 106.92(5)
Se7 Au09 Au08 113.41(10)
S7 Au09 Au08 113.41(10)
Au01 Au09 Au08 57.10(4)
Au04 Au09 Au08 59.75(4)
Au06 Au09 Au08 105.89(5)
Au0A Au09 Au08 108.28(5)
Au05 Au09 Au08 58.55(4)
Se7 Au09 Au0L 97.25(9)
S7 Au09 Au0L 97.25(9)
Au01 Au09 Au0L 109.48(5)
Au04 Au09 Au0L 62.22(4)
Au06 Au09 Au0L 116.22(6)
Au0A Au09 Au0L 61.84(4)
Au05 Au09 Au0L 166.98(5)
Au08 Au09 Au0L 116.77(5)
Se7 Au09 Au0K 48.97(8)
S7 Au09 Au0K 48.97(8)
Au01 Au09 Au0K 107.39(5)
Au04 Au09 Au0K 165.46(5)
Au06 Au09 Au0K 61.05(5)
Au0A Au09 Au0K 116.95(5)
Au05 Au09 Au0K 58.06(4)
Au08 Au09 Au0K 109.30(5)
Au0L Au09 Au0K 131.55(5)
Se7 Au09 Au0E 82.52(9)
S7 Au09 Au0E 82.52(9)
Au01 Au09 Au0E 108.38(5)
Au04 Au09 Au0E 61.22(4)
Au06 Au09 Au0E 166.25(5)
Au0A Au09 Au0E 118.38(5)
Au05 Au09 Au0E 112.05(5)
Au08 Au09 Au0E 60.64(4)
Au0L Au09 Au0E 71.25(5)
Au0K Au09 Au0E 123.86(5)
Se18 Au0A Au01 154.67(10)
S18 Au0A Au01 154.67(10)
Se18 Au0A Au02 140.00(10)
S18 Au0A Au02 140.00(10)
Au01 Au0A Au02 59.50(4)
Se18 Au0A Au09 109.80(9)
S18 Au0A Au09 109.80(9)
Au01 Au0A Au09 58.63(4)
Au02 Au0A Au09 109.64(5)
Se18 Au0A Au06 138.92(9)
S18 Au0A Au06 138.92(9)
Au01 Au0A Au06 58.17(4)
Au02 Au0A Au06 61.89(5)
Au09 Au0A Au06 59.13(4)
Se18 Au0A Au0B 111.51(9)
S18 Au0A Au0B 111.51(9)
Au01 Au0A Au0B 57.89(4)
Au02 Au0A Au0B 62.52(4)
Au09 Au0A Au0B 106.37(5)
Au06 Au0A Au0B 109.52(5)
Se18 Au0A Au04 97.25(10)
S18 Au0A Au04 97.25(10)
Au01 Au0A Au04 57.42(4)
Au02 Au0A Au04 109.30(5)
Au09 Au0A Au04 57.49(5)
Au06 Au0A Au04 105.26(5)
Au0B Au0A Au04 59.15(4)
Se18 Au0A Au0L 49.86(9)
S18 Au0A Au0L 49.86(9)
Au01 Au0A Au0L 109.63(5)
Au02 Au0A Au0L 169.07(6)
Au09 Au0A Au0L 61.94(5)
Au06 Au0A Au0L 114.66(5)
Au0B Au0A Au0L 111.73(5)
Au04 Au0A Au0L 60.71(5)
Se18 Au0A Au0G 79.31(9)
S18 Au0A Au0G 79.31(9)
Au01 Au0A Au0G 110.36(5)
Au02 Au0A Au0G 62.46(4)
Au09 Au0A Au0G 168.79(5)
Au06 Au0A Au0G 118.46(5)
Au0B Au0A Au0G 63.33(4)
Au04 Au0A Au0G 116.02(5)
Au0L Au0A Au0G 124.67(5)
Se18 Au0A Au0H 97.03(10)
S18 Au0A Au0H 97.03(10)
Au01 Au0A Au0H 108.25(5)
Au02 Au0A Au0H 60.47(5)
Au09 Au0A Au0H 113.99(5)
Au06 Au0A Au0H 61.19(4)
Au0B Au0A Au0H 117.87(5)
Au04 Au0A Au0H 165.34(5)
Au0L Au0A Au0H 128.29(6)
Au0G Au0A Au0H 70.09(5)
Se6 Au0B Au01 155.69(9)
S6 Au0B Au01 155.69(9)
Se6 Au0B Au0D 143.84(9)
S6 Au0B Au0D 143.84(9)
Au01 Au0B Au0D 58.93(4)
Se6 Au0B Au07 117.04(10)
S6 Au0B Au07 117.04(10)
Au01 Au0B Au07 59.37(4)
Au0D Au0B Au07 62.62(5)
Se6 Au0B Au04 132.42(10)
S6 Au0B Au04 132.42(10)
Au01 Au0B Au04 57.91(4)
Au0D Au0B Au04 61.67(4)
Au07 Au0B Au04 110.53(5)
Se6 Au0B Au0A 105.17(9)
S6 Au0B Au0A 105.17(9)
Au01 Au0B Au0A 57.79(4)
Au0D Au0B Au0A 109.49(5)
Au07 Au0B Au0A 105.82(5)
Au04 Au0B Au0A 60.60(4)
Se6 Au0B Au02 99.50(9)
S6 Au0B Au02 99.50(9)
Au01 Au0B Au02 57.16(4)
Au0D Au0B Au02 108.06(5)
Au07 Au0B Au02 58.87(4)
Au04 Au0B Au02 105.37(5)
Au0A Au0B Au02 56.13(4)
Se6 Au0B Au0I 90.63(9)
S6 Au0B Au0I 90.63(9)
Au01 Au0B Au0I 111.65(6)
Au0D Au0B Au0I 66.31(5)
Au07 Au0B Au0I 122.97(6)
Au04 Au0B Au0I 61.86(5)
Au0A Au0B Au0I 113.73(5)
Au02 Au0B Au0I 167.20(5)
Se6 Au0B Au0O 87.02(9)
S6 Au0B Au0O 87.02(9)
Au01 Au0B Au0O 108.92(5)
Au0D Au0B Au0O 59.83(4)
Au07 Au0B Au0O 62.88(4)
Au04 Au0B Au0O 115.00(5)
Au0A Au0B Au0O 166.65(5)
Au02 Au0B Au0O 117.28(5)
Au0I Au0B Au0O 70.75(4)
Se6 Au0B Au0G 48.35(9)
S6 Au0B Au0G 48.35(9)
Au01 Au0B Au0G 108.29(5)
Au0D Au0B Au0G 166.99(5)
Au07 Au0B Au0G 109.93(5)
Au04 Au0B Au0G 115.15(5)
Au0A Au0B Au0G 60.91(4)
Au02 Au0B Au0G 59.70(4)
Au0I Au0B Au0G 124.59(5)
Au0O Au0B Au0G 128.04(5)
Se15 Au0C Au01 157.69(11)
S15 Au0C Au01 157.69(11)
Se15 Au0C Au08 138.11(11)
S15 Au0C Au08 138.11(11)
Au01 Au0C Au08 59.66(4)
Se15 Au0C Au05 136.12(11)
S15 Au0C Au05 136.12(11)
Au01 Au0C Au05 58.82(4)
Au08 Au0C Au05 62.40(4)
Se15 Au0C Au03 110.32(10)
S15 Au0C Au03 110.32(10)
Au01 Au0C Au03 57.82(4)
Au08 Au0C Au03 110.99(6)
Au05 Au0C Au03 62.43(5)
Se15 Au0C Au0D 115.25(11)
S15 Au0C Au0D 115.25(11)
Au01 Au0C Au0D 56.80(4)
Au08 Au0C Au0D 60.28(5)
Au05 Au0C Au0D 108.26(5)
Au03 Au0C Au0D 103.81(5)
Se15 Au0C Au0P 50.03(10)
S15 Au0C Au0P 50.03(10)
Au01 Au0C Au0P 109.41(6)
Au08 Au0C Au0P 164.86(5)
Au05 Au0C Au0P 122.94(5)
Au03 Au0C Au0P 65.64(5)
Au0D Au0C Au0P 105.41(6)
Se15 Au0C Au0M 89.53(11)
S15 Au0C Au0M 89.53(11)
Au01 Au0C Au0M 112.77(5)
Au08 Au0C Au0M 62.48(4)
Au05 Au0C Au0M 66.10(5)
Au03 Au0C Au0M 122.32(6)
Au0D Au0C Au0M 115.62(5)
Au0P Au0C Au0M 132.36(5)
Se15 Au0C Au07 101.85(11)
S15 Au0C Au07 101.85(11)
Au01 Au0C Au07 55.90(4)
Au08 Au0C Au07 106.69(5)
Au05 Au0C Au07 105.95(5)
Au03 Au0C Au07 55.77(4)
Au0D Au0C Au07 57.52(4)
Au0P Au0C Au07 58.75(5)
Au0M Au0C Au07 168.41(5)
Se15 Au0C Au0N 80.05(10)
S15 Au0C Au0N 80.05(10)
Au01 Au0C Au0N 108.05(5)
Au08 Au0C Au0N 61.44(5)
Au05 Au0C Au0N 118.99(5)
Au03 Au0C Au0N 163.92(5)
Au0D Au0C Au0N 60.16(5)
Au0P Au0C Au0N 117.53(6)
Au0M Au0C Au0N 68.46(5)
Au07 Au0C Au0N 111.03(5)
Se1 Au0D Au01 160.19(9)
S1 Au0D Au01 160.19(9)
Se1 Au0D Au0B 138.24(9)
S1 Au0D Au0B 138.24(9)
Au01 Au0D Au0B 60.09(4)
Se1 Au0D Au08 101.97(10)
S1 Au0D Au08 101.97(10)
Au01 Au0D Au08 58.87(4)
Au0B Au0D Au08 110.21(5)
Se1 Au0D Au04 119.06(10)
S1 Au0D Au04 119.06(10)
Au01 Au0D Au04 58.08(4)
Au0B Au0D Au04 61.19(4)
Au08 Au0D Au04 59.86(4)
Se1 Au0D Au07 132.09(10)
S1 Au0D Au07 132.09(10)
Au01 Au0D Au07 58.73(4)
Au0B Au0D Au07 59.75(4)
Au08 Au0D Au07 109.29(5)
Au04 Au0D Au07 107.95(5)
Se1 Au0D Au0C 108.58(9)
S1 Au0D Au0C 108.58(9)
Au01 Au0D Au0C 58.16(4)
Au0B Au0D Au0C 111.07(5)
Au08 Au0D Au0C 56.89(4)
Au04 Au0D Au0C 105.65(5)
Au07 Au0D Au0C 64.09(5)
Se1 Au0D Au0O 83.87(10)
S1 Au0D Au0O 83.87(10)
Au01 Au0D Au0O 115.00(6)
Au0B Au0D Au0O 66.10(5)
Au08 Au0D Au0O 173.40(5)
Au04 Au0D Au0O 120.04(5)
Au07 Au0D Au0O 64.20(5)
Au0C Au0D Au0O 118.54(5)
Se1 Au0D Au0N 49.14(9)
S1 Au0D Au0N 49.14(9)
Au01 Au0D Au0N 112.05(5)
Au0B Au0D Au0N 171.72(5)
Au08 Au0D Au0N 61.74(4)
Au04 Au0D Au0N 113.17(5)
Au07 Au0D Au0N 119.64(5)
Au0C Au0D Au0N 63.56(4)
Au0O Au0D Au0N 121.70(5)
Se1 Au0D Au0I 82.35(9)
S1 Au0D Au0I 82.35(9)
Au01 Au0D Au0I 108.65(5)
Au0B Au0D Au0I 61.35(4)
Au08 Au0D Au0I 112.42(5)
Au04 Au0D Au0I 60.05(4)
Au07 Au0D Au0I 115.97(5)
Au0C Au0D Au0I 165.51(5)
Au0O Au0D Au0I 71.11(4)
Au0N Au0D Au0I 122.29(5)
Se17 Au0E Se16 168.89(12)
S17 Au0E Se16 168.89(12)
Se17 Au0E Au04 93.34(9)
S17 Au0E Au04 93.34(9)
Se16 Au0E Au04 97.77(9)
Se17 Au0E Au08 137.25(10)
S17 Au0E Au08 137.25(10)
Se16 Au0E Au08 51.54(8)
Au04 Au0E Au08 56.26(4)
Se17 Au0E Au09 80.72(9)
S17 Au0E Au09 80.72(9)
Se16 Au0E Au09 105.87(9)
Au04 Au0E Au09 53.90(4)
Au08 Au0E Au09 57.50(4)
Se14 Au0F Se13 169.87(13)
S14 Au0F Se13 169.87(13)
Se14 Au0F Au07 83.91(10)
S14 Au0F Au07 83.91(10)
Se13 Au0F Au07 101.08(9)
Se14 Au0F Au03 93.36(10)
S14 Au0F Au03 93.36(10)
Se13 Au0F Au03 96.72(9)
Au07 Au0F Au03 54.82(4)
Se14 Au0F Au02 137.19(11)
S14 Au0F Au02 137.19(11)
Se13 Au0F Au02 50.39(8)
Au07 Au0F Au02 54.88(4)
Au03 Au0F Au02 55.33(4)
Se5 Au0G Se6 168.15(11)
S5 Au0G S6 168.15(11)
Se5 Au0G Au02 93.52(9)
S5 Au0G Au02 93.52(9)
Se6 Au0G Au02 98.14(9)
S6 Au0G Au02 98.14(9)
Se5 Au0G Au0A 83.66(9)
S5 Au0G Au0A 83.66(9)
Se6 Au0G Au0A 101.61(9)
S6 Au0G Au0A 101.61(9)
Au02 Au0G Au0A 53.54(4)
Se5 Au0G Au0B 138.42(9)
S5 Au0G Au0B 138.42(9)
Se6 Au0G Au0B 49.74(8)
S6 Au0G Au0B 49.74(8)
Au02 Au0G Au0B 56.81(4)
Au0A Au0G Au0B 55.75(4)
Se5 Au0H Se4 166.65(13)
S5 Au0H S4 166.65(13)
Se5 Au0H Au02 95.50(10)
S5 Au0H Au02 95.50(10)
Se4 Au0H Au02 97.62(9)
S4 Au0H Au02 97.62(9)
Se5 Au0H Au06 139.11(10)
S5 Au0H Au06 139.11(10)
Se4 Au0H Au06 52.35(9)
S4 Au0H Au06 52.35(9)
Au02 Au0H Au06 57.85(4)
Se5 Au0H Au0A 83.39(10)
S5 Au0H Au0A 83.39(10)
Se4 Au0H Au0A 106.37(10)
S4 Au0H Au0A 106.37(10)
Au02 Au0H Au0A 54.23(4)
Au06 Au0H Au0A 56.14(4)
Se11 Au0I Se12 166.96(13)
S11 Au0I Se12 166.96(13)
Se11 Au0I Au04 138.20(10)
S11 Au0I Au04 138.20(10)
Se12 Au0I Au04 51.86(7)
Se11 Au0I Au0B 92.70(10)
S11 Au0I Au0B 92.70(10)
Se12 Au0I Au0B 100.28(9)
Au04 Au0I Au0B 56.16(4)
Se11 Au0I Au0D 84.37(10)
S11 Au0I Au0D 84.37(10)
Se12 Au0I Au0D 102.58(8)
Au04 Au0I Au0D 55.09(4)
Au0B Au0I Au0D 52.34(4)
Se8 Au0J Se9 170.75(12)
S8 Au0J Se9 170.75(12)
Se8 Au0J Au03 137.54(9)
S8 Au0J Au03 137.54(9)
Se9 Au0J Au03 51.04(7)
Se8 Au0J Au05 89.94(10)
S8 Au0J Au05 89.94(10)
Se9 Au0J Au05 99.15(8)
Au03 Au0J Au05 56.30(4)
Se8 Au0J Au06 83.48(9)
S8 Au0J Au06 83.48(9)
Se9 Au0J Au06 103.39(8)
Au03 Au0J Au06 56.30(4)
Au05 Au0J Au06 52.69(4)
Se8 Au0K Se7 166.53(12)
S8 Au0K S7 166.53(12)
Se8 Au0K Au05 95.42(10)
S8 Au0K Au05 95.42(10)
Se7 Au0K Au05 97.37(9)
S7 Au0K Au05 97.37(9)
Se8 Au0K Au06 87.26(10)
S8 Au0K Au06 87.26(10)
Se7 Au0K Au06 103.39(8)
S7 Au0K Au06 103.39(8)
Au05 Au0K Au06 56.02(4)
Se8 Au0K Au09 141.40(10)
S8 Au0K Au09 141.40(10)
Se7 Au0K Au09 51.11(8)
S7 Au0K Au09 51.11(8)
Au05 Au0K Au09 58.05(4)
Au06 Au0K Au09 55.19(4)
Se17 Au0L Se18 168.55(13)
S17 Au0L S18 168.55(13)
Se17 Au0L Au04 93.65(10)
S17 Au0L Au04 93.65(10)
Se18 Au0L Au04 97.07(10)
S18 Au0L Au04 97.07(10)
Se17 Au0L Au0A 138.17(9)
S17 Au0L Au0A 138.17(9)
Se18 Au0L Au0A 52.53(9)
S18 Au0L Au0A 52.53(9)
Au04 Au0L Au0A 57.98(4)
Se17 Au0L Au09 82.69(9)
S17 Au0L Au09 82.69(9)
Se18 Au0L Au09 106.82(9)
S18 Au0L Au09 106.82(9)
Au04 Au0L Au09 54.81(4)
Au0A Au0L Au09 56.22(4)
Se3 Au0M Se2 168.60(12)
S3 Au0M S2 168.60(12)
Se3 Au0M Au08 94.61(10)
S3 Au0M Au08 94.61(10)
Se2 Au0M Au08 96.78(9)
S2 Au0M Au08 96.78(9)
Se3 Au0M Au0C 99.71(10)
S3 Au0M Au0C 99.71(10)
Se2 Au0M Au0C 86.84(10)
S2 Au0M Au0C 86.84(10)
Au08 Au0M Au0C 54.27(4)
Se3 Au0M Au05 49.40(9)
S3 Au0M Au05 49.40(9)
Se2 Au0M Au05 139.43(10)
S2 Au0M Au05 139.43(10)
Au08 Au0M Au05 55.29(4)
Au0C Au0M Au05 53.52(4)
Se1 Au0N Se2 164.42(14)
S1 Au0N S2 164.42(14)
Se1 Au0N Au08 99.58(10)
S1 Au0N Au08 99.58(10)
Se2 Au0N Au08 95.98(10)
S2 Au0N Au08 95.98(10)
Se1 Au0N Au0D 52.26(9)
S1 Au0N Au0D 52.26(9)
Se2 Au0N Au0D 139.64(10)
S2 Au0N Au0D 139.64(10)
Au08 Au0N Au0D 55.97(4)
Se1 Au0N Au0C 104.63(10)
S1 Au0N Au0C 104.63(10)
Se2 Au0N Au0C 84.01(10)
S2 Au0N Au0C 84.01(10)
Au08 Au0N Au0C 52.86(4)
Au0D Au0N Au0C 56.28(4)
Se11 Au0O Se10 166.31(13)
S11 Au0O S10 166.31(13)
Se11 Au0O Au0D 90.31(10)
S11 Au0O Au0D 90.31(10)
Se10 Au0O Au0D 99.08(9)
S10 Au0O Au0D 99.08(9)
Se11 Au0O Au07 141.51(10)
S11 Au0O Au07 141.51(10)
Se10 Au0O Au07 51.75(8)
S10 Au0O Au07 51.75(8)
Au0D Au0O Au07 57.20(4)
Se11 Au0O Au0B 91.43(10)
S11 Au0O Au0B 91.43(10)
Se10 Au0O Au0B 102.14(9)
S10 Au0O Au0B 102.14(9)
Au0D Au0O Au0B 54.07(4)
Au07 Au0O Au0B 53.94(4)
Se14 Au0P Se15 164.11(14)
S14 Au0P S15 164.11(14)
Se14 Au0P Au07 84.66(10)
S14 Au0P Au07 84.66(10)
Se15 Au0P Au07 108.57(10)
S15 Au0P Au07 108.57(10)
Se14 Au0P Au0C 141.77(10)
S14 Au0P Au0C 141.77(10)
Se15 Au0P Au0C 54.10(10)
S15 Au0P Au0C 54.10(10)
Au07 Au0P Au0C 62.40(5)
Se14 Au0P Au03 90.66(10)
S14 Au0P Au03 90.66(10)
Se15 Au0P Au03 104.18(11)
S15 Au0P Au03 104.18(11)
Au07 Au0P Au03 53.79(4)
Au0C Au0P Au03 54.96(4)
C73 Se13 Au0F 102.8(5)
C73 Se13 Au02 103.7(5)
Au0F Se13 Au02 81.25(11)
C67 Se12 Au0I 101.4(5)
C67 Se12 Au04 104.9(5)
Au0I Se12 Au04 78.57(10)
C91 Se16 Au0E 100.2(5)
C91 Se16 Au08 105.9(5)
Au0E Se16 Au08 79.16(11)
C49 Se9 Au0J 104.4(5)
C49 Se9 Au03 104.5(5)
Au0J Se9 Au03 79.61(10)
C31 S6 Au0G 100.6(6)
C31 S6 Au0B 106.5(5)
Au0G S6 Au0B 81.91(10)
C31 Se6 Au0G 100.6(6)
C31 Se6 Au0B 106.5(5)
Au0G Se6 Au0B 81.91(10)
C1 S1 Au0N 99.4(7)
C1 S1 Au0D 104.7(7)
Au0N S1 Au0D 78.59(11)
C1 Se1 Au0N 99.4(7)
C1 Se1 Au0D 104.7(7)
Au0N Se1 Au0D 78.59(11)
C7 S2 Au0M 104.5(6)
C7 S2 Au0N 105.3(6)
Au0M S2 Au0N 95.24(14)
C7 Se2 Au0M 104.5(6)
C7 Se2 Au0N 105.3(6)
Au0M Se2 Au0N 95.24(14)
C13 S3 Au0M 101.4(6)
C13 S3 Au05 106.5(6)
Au0M S3 Au05 83.64(11)
C13 Se3 Au0M 101.4(6)
C13 Se3 Au05 106.5(6)
Au0M Se3 Au05 83.64(11)
C19 S4 Au0H 100.8(5)
C19 S4 Au06 115.3(6)
Au0H S4 Au06 77.74(10)
C19 Se4 Au0H 100.8(5)
C19 Se4 Au06 115.3(6)
Au0H Se4 Au06 77.74(10)
C25 S5 Au0G 106.9(6)
C25 S5 Au0H 104.7(5)
Au0G S5 Au0H 96.90(13)
C25 Se5 Au0G 106.9(6)
C25 Se5 Au0H 104.7(5)
Au0G Se5 Au0H 96.90(13)
C37 S7 Au0K 103.3(6)
C37 S7 Au09 115.3(6)
Au0K S7 Au09 79.92(11)
C37 Se7 Au0K 103.3(6)
C37 Se7 Au09 115.3(6)
Au0K Se7 Au09 79.92(11)
C43 S8 Au0K 103.2(7)
C43 S8 Au0J 107.2(6)
Au0K S8 Au0J 98.48(12)
C43 Se8 Au0K 103.2(7)
C43 Se8 Au0J 107.2(6)
Au0K Se8 Au0J 98.48(12)
C55 S10 Au0O 100.9(6)
C55 S10 Au07 119.4(6)
Au0O S10 Au07 79.61(11)
C55 Se10 Au0O 100.9(6)
C55 Se10 Au07 119.4(6)
Au0O Se10 Au07 79.61(11)
C61 S11 Au0O 105.7(7)
C61 S11 Au0I 107.4(7)
Au0O S11 Au0I 99.26(13)
C61 Se11 Au0O 105.7(7)
C61 Se11 Au0I 107.4(7)
Au0O Se11 Au0I 99.26(13)
C79 S14 Au0P 106.2(6)
C79 S14 Au0F 109.4(6)
Au0P S14 Au0F 100.06(14)
C79 Se14 Au0P 106.2(6)
C79 Se14 Au0F 109.4(6)
Au0P Se14 Au0F 100.06(14)
C85 S15 Au0P 95.3(7)
C85 S15 Au0C 119.6(8)
Au0P S15 Au0C 75.87(12)
C85 Se15 Au0P 95.3(7)
C85 Se15 Au0C 119.6(8)
Au0P Se15 Au0C 75.87(12)
C102 S17 Au0L 104.6(5)
C102 S17 Au0E 104.5(5)
Au0L S17 Au0E 98.59(13)
C102 Se17 Au0L 104.6(5)
C102 Se17 Au0E 104.5(5)
Au0L Se17 Au0E 98.59(13)
C103 S18 Au0L 101.8(6)
C103 S18 Au0A 110.1(6)
Au0L S18 Au0A 77.61(11)
C103 Se18 Au0L 101.8(6)
C103 Se18 Au0A 110.1(6)
Au0L Se18 Au0A 77.61(11)
C32 C31 C36 120.0
C32 C31 Se6 123.5(9)
C36 C31 Se6 116.4(9)
C32 C31 S6 123.5(9)
C36 C31 S6 116.4(9)
C31 C32 C33 120.0
C31 C32 H32 120.0
C33 C32 H32 120.0
C34 C33 C32 120.0
C34 C33 H33 120.0
C32 C33 H33 120.0
C33 C34 C35 120.0
C33 C34 H34 120.0
C35 C34 H34 120.0
C36 C35 C34 120.0
C36 C35 H35 120.0
C34 C35 H35 120.0
C35 C36 C31 120.0
C35 C36 H36 120.0
C31 C36 H36 120.0
C26 C25 C30 120.0
C26 C25 Se5 121.7(9)
C30 C25 Se5 118.1(9)
C26 C25 S5 121.7(9)
C30 C25 S5 118.1(9)
C27 C26 C25 120.0
C27 C26 H26 120.0
C25 C26 H26 120.0
C26 C27 C28 120.0
C26 C27 H27 120.0
C28 C27 H27 120.0
C29 C28 C27 120.0
C29 C28 H28 120.0
C27 C28 H28 120.0
C28 C29 C30 120.0
C28 C29 H29 120.0
C30 C29 H29 120.0
C29 C30 C25 120.0
C29 C30 H30 120.0
C25 C30 H30 120.0
C20 C19 C24 120.0
C20 C19 Se4 121.1(11)
C24 C19 Se4 118.6(11)
C20 C19 S4 121.1(11)
C24 C19 S4 118.6(11)
C21 C20 C19 120.0
C21 C20 H20 120.0
C19 C20 H20 120.0
C20 C21 C22 120.0
C20 C21 H21 120.0
C22 C21 H21 120.0
C23 C22 C21 120.0
C23 C22 H22 120.0
C21 C22 H22 120.0
C24 C23 C22 120.0
C24 C23 H23 120.0
C22 C23 H23 120.0
C23 C24 C19 120.0
C23 C24 H24 120.0
C19 C24 H24 120.0
C14 C13 C18 120.0
C14 C13 Se3 120.9(11)
C18 C13 Se3 119.1(11)
C14 C13 S3 120.9(11)
C18 C13 S3 119.1(11)
C13 C14 C15 120.0
C13 C14 H14 120.0
C15 C14 H14 120.0
C16 C15 C14 120.0
C16 C15 H15 120.0
C14 C15 H15 120.0
C17 C16 C15 120.0
C17 C16 H16 120.0
C15 C16 H16 120.0
C16 C17 C18 120.0
C16 C17 H17 120.0
C18 C17 H17 120.0
C17 C18 C13 120.0
C17 C18 H18 120.0
C13 C18 H18 120.0
C8 C7 C12 120.0
C8 C7 Se2 121.3(10)
C12 C7 Se2 118.4(10)
C8 C7 S2 121.3(10)
C12 C7 S2 118.4(10)
C9 C8 C7 120.0
C9 C8 H8 120.0
C7 C8 H8 120.0
C10 C9 C8 120.0
C10 C9 H9 120.0
C8 C9 H9 120.0
C11 C10 C9 120.0
C11 C10 H10 120.0
C9 C10 H10 120.0
C10 C11 C12 120.0
C10 C11 H11 120.0
C12 C11 H11 120.0
C11 C12 C7 120.0
C11 C12 H12 120.0
C7 C12 H12 120.0
C2 C1 C6 120.0
C2 C1 Se1 118.5(13)
C6 C1 Se1 121.5(13)
C2 C1 S1 118.5(13)
C6 C1 S1 121.5(13)
C1 C2 C3 120.0
C1 C2 H2 120.0
C3 C2 H2 120.0
C4 C3 C2 120.0
C4 C3 H3 120.0
C2 C3 H3 120.0
C3 C4 C5 120.0
C3 C4 H4 120.0
C5 C4 H4 120.0
C6 C5 C4 120.0
C6 C5 H5 120.0
C4 C5 H5 120.0
C5 C6 C1 120.0
C5 C6 H6 120.0
C1 C6 H6 120.0
C68 C67 C72 120.0
C68 C67 Se12 122.3(9)
C72 C67 Se12 117.6(9)
C67 C68 C69 120.0
C67 C68 H68 120.0
C69 C68 H68 120.0
C70 C69 C68 120.0
C70 C69 H69 120.0
C68 C69 H69 120.0
C71 C70 C69 120.0
C71 C70 H70 120.0
C69 C70 H70 120.0
C72 C71 C70 120.0
C72 C71 H71 120.0
C70 C71 H71 120.0
C71 C72 C67 120.0
C71 C72 H72 120.0
C67 C72 H72 120.0
C62 C61 C66 120.0
C62 C61 Se11 117.8(13)
C66 C61 Se11 122.1(13)
C62 C61 S11 117.8(13)
C66 C61 S11 122.1(13)
C63 C62 C61 120.0
C63 C62 H62 120.0
C61 C62 H62 120.0
C64 C63 C62 120.0
C64 C63 H63 120.0
C62 C63 H63 120.0
C63 C64 C65 120.0
C63 C64 H64 120.0
C65 C64 H64 120.0
C64 C65 C66 120.0
C64 C65 H65 120.0
C66 C65 H65 120.0
C65 C66 C61 120.0
C65 C66 H66 120.0
C61 C66 H66 120.0
C56 C55 C60 120.0
C56 C55 Se10 120.3(11)
C60 C55 Se10 119.0(11)
C56 C55 S10 120.3(11)
C60 C55 S10 119.0(11)
C55 C56 C57 120.0
C55 C56 H56 120.0
C57 C56 H56 120.0
C58 C57 C56 120.0
C58 C57 H57 120.0
C56 C57 H57 120.0
C57 C58 C59 120.0
C57 C58 H58 120.0
C59 C58 H58 120.0
C60 C59 C58 120.0
C60 C59 H59 120.0
C58 C59 H59 120.0
C59 C60 C55 120.0
C59 C60 H60 120.0
C55 C60 H60 120.0
C50 C49 C54 120.0
C50 C49 Se9 122.7(9)
C54 C49 Se9 117.3(9)
C51 C50 C49 120.0
C51 C50 H50 120.0
C49 C50 H50 120.0
C50 C51 C52 120.0
C50 C51 H51 120.0
C52 C51 H51 120.0
C53 C52 C51 120.0
C53 C52 H52 120.0
C51 C52 H52 120.0
C52 C53 C54 120.0
C52 C53 H53 120.0
C54 C53 H53 120.0
C53 C54 C49 120.0
C53 C54 H54 120.0
C49 C54 H54 120.0
C44 C43 C48 120.0
C44 C43 Se8 118.7(12)
C48 C43 Se8 121.1(12)
C44 C43 S8 118.7(12)
C48 C43 S8 121.1(12)
C45 C44 C43 120.0
C45 C44 H44 120.0
C43 C44 H44 120.0
C44 C45 C46 120.0
C44 C45 H45 120.0
C46 C45 H45 120.0
C47 C46 C45 120.0
C47 C46 H46 120.0
C45 C46 H46 120.0
C46 C47 C48 120.0
C46 C47 H47 120.0
C48 C47 H47 120.0
C47 C48 C43 120.0
C47 C48 H48 120.0
C43 C48 H48 120.0
C38 C37 C42 120.0
C38 C37 Se7 122.5(10)
C42 C37 Se7 117.4(10)
C38 C37 S7 122.5(10)
C42 C37 S7 117.4(10)
C39 C38 C37 120.0
C39 C38 H38 120.0
C37 C38 H38 120.0
C40 C39 C38 120.0
C40 C39 H39 120.0
C38 C39 H39 120.0
C41 C40 C39 120.0
C41 C40 H40 120.0
C39 C40 H40 120.0
C40 C41 C42 120.0
C40 C41 H41 120.0
C42 C41 H41 120.0
C41 C42 C37 120.0
C41 C42 H42 120.0
C37 C42 H42 120.0
C92 C91 C96 120.0
C92 C91 Se16 117.2(9)
C96 C91 Se16 122.7(9)
C93 C92 C91 120.0
C93 C92 H92 120.0
C91 C92 H92 120.0
C92 C93 C94 120.0
C92 C93 H93 120.0
C94 C93 H93 120.0
C95 C94 C93 120.0
C95 C94 H94 120.0
C93 C94 H94 120.0
C96 C95 C94 120.0
C96 C95 H95 120.0
C94 C95 H95 120.0
C95 C96 C91 120.0
C95 C96 H96 120.0
C91 C96 H96 120.0
C98 C97 C102 120.0
C98 C97 H97 120.0
C102 C97 H97 120.0
C97 C98 C99 120.0
C97 C98 H98 120.0
C99 C98 H98 120.0
C100 C99 C98 120.0
C100 C99 H99 120.0
C98 C99 H99 120.0
C99 C100 C101 120.0
C99 C100 H100 120.0
C101 C100 H100 120.0
C100 C101 C102 120.0
C100 C101 H101 120.0
C102 C101 H101 120.0
C101 C102 C97 120.0
C101 C102 S17 121.9(9)
C97 C102 S17 118.1(9)
C101 C102 Se17 121.9(9)
C97 C102 Se17 118.1(9)
C104 C103 C108 120.0
C104 C103 Se18 114.8(11)
C108 C103 Se18 125.0(11)
C104 C103 S18 114.8(11)
C108 C103 S18 125.0(11)
C103 C104 C105 120.0
C103 C104 H104 120.0
C105 C104 H104 120.0
C106 C105 C104 120.0
C106 C105 H105 120.0
C104 C105 H105 120.0
C107 C106 C105 120.0
C107 C106 H106 120.0
C105 C106 H106 120.0
C106 C107 C108 120.0
C106 C107 H107 120.0
C108 C107 H107 120.0
C107 C108 C103 120.0
C107 C108 H108 120.0
C103 C108 H108 120.0
C74 C73 C78 120.0
C74 C73 Se13 123.3(8)
C78 C73 Se13 116.7(8)
C73 C74 C75 120.0
C73 C74 H74 120.0
C75 C74 H74 120.0
C76 C75 C74 120.0
C76 C75 H75 120.0
C74 C75 H75 120.0
C75 C76 C77 120.0
C75 C76 H76 120.0
C77 C76 H76 120.0
C78 C77 C76 120.0
C78 C77 H77 120.0
C76 C77 H77 120.0
C77 C78 C73 120.0
C77 C78 H78 120.0
C73 C78 H78 120.0
C80 C79 C84 120.0
C80 C79 Se14 121.8(11)
C84 C79 Se14 118.0(11)
C80 C79 S14 121.8(11)
C84 C79 S14 118.0(11)
C81 C80 C79 120.0
C81 C80 H80 120.0
C79 C80 H80 120.0
C80 C81 C82 120.0
C80 C81 H81 120.0
C82 C81 H81 120.0
C83 C82 C81 120.0
C83 C82 H82 120.0
C81 C82 H82 120.0
C84 C83 C82 120.0
C84 C83 H83 120.0
C82 C83 H83 120.0
C83 C84 C79 120.0
C83 C84 H84 120.0
C79 C84 H84 120.0
C86 C85 C90 120.0
C86 C85 Se15 120.8(15)
C90 C85 Se15 118.7(15)
C86 C85 S15 120.8(15)
C90 C85 S15 118.7(15)
C85 C86 C87 120.0
C85 C86 H86 120.0
C87 C86 H86 120.0
C88 C87 C86 120.0
C88 C87 H87 120.0
C86 C87 H87 120.0
C87 C88 C89 120.0
C87 C88 H88 120.0
C89 C88 H88 120.0
C90 C89 C88 120.0
C90 C89 H89 120.0
C88 C89 H89 120.0
C89 C90 C85 120.0
C89 C90 H90 120.0
C85 C90 H90 120.0
C123 C115 C113 106(5)
C117 C116 C124 134(4)
C115 C123 C124 116(4)
C116 C117 C118 108(4)
C109 C110 C111 158(9)
C123 C124 C116 143(4)

loop_
_geom_bond_atom_site_label_1
_geom_bond_atom_site_label_2
_geom_bond_distance
Au01 Au03 2.7566(16)
Au01 Au0D 2.7581(16)
Au01 Au04 2.7759(16)
Au01 Au02 2.7779(17)
Au01 Au05 2.7813(14)
Au01 Au0A 2.7880(15)
Au01 Au06 2.7879(16)
Au01 Au09 2.7904(15)
Au01 Au0B 2.7912(14)
Au01 Au08 2.7925(17)
Au01 Au0C 2.8002(16)
Au01 Au07 2.8093(16)
Au02 Se13 2.497(3)
Au02 Au0A 2.8097(17)
Au02 Au07 2.8925(17)
Au02 Au03 2.9303(16)
Au02 Au06 2.9593(18)
Au02 Au0B 3.0024(18)
Au02 Au0H 3.0132(18)
Au02 Au0G 3.0974(16)
Au02 Au0F 3.2038(17)
Au03 Se9 2.488(3)
Au03 Au07 2.8412(17)
Au03 Au0C 2.8994(18)
Au03 Au05 2.9864(19)
Au03 Au06 3.0081(17)
Au03 Au0F 3.1042(19)
Au03 Au0J 3.1475(18)
Au03 Au0P 3.2258(19)
Au04 Se12 2.502(3)
Au04 Au09 2.8318(17)
Au04 Au08 2.9277(16)
Au04 Au0B 2.9368(19)
Au04 Au0D 2.9504(17)
Au04 Au0A 2.9802(18)
Au04 Au0L 3.0656(18)
Au04 Au0E 3.0720(19)
Au04 Au0I 3.1176(18)
Au05 Se3 2.487(4)
Au05 S3 2.487(4)
Au05 Au06 2.8446(17)
Au05 Au0C 2.8629(18)
Au05 Au08 2.9412(18)
Au05 Au0K 2.9790(18)
Au05 Au09 2.9788(16)
Au05 Au0J 3.1822(19)
Au05 Au0M 3.2554(19)
Au06 Se4 2.514(4)
Au06 S4 2.514(4)
Au06 Au09 2.8858(18)
Au06 Au0A 2.9410(16)
Au06 Au0K 3.0755(18)
Au06 Au0H 3.1032(19)
Au06 Au0J 3.2271(17)
Au07 Se10 2.531(3)
Au07 S10 2.531(3)
Au07 Au0B 2.8794(17)
Au07 Au0D 2.9598(19)
Au07 Au0P 3.0445(18)
Au07 Au0F 3.0672(19)
Au07 Au0C 3.1559(19)
Au07 Au0O 3.1702(19)
Au08 Se16 2.501(4)
Au08 Au0C 2.8137(17)
Au08 Au0D 2.9171(18)
Au08 Au09 3.0353(18)
Au08 Au0M 3.0740(16)
Au08 Au0N 3.1003(19)
Au08 Au0E 3.1369(17)
Au09 Se7 2.492(3)
Au09 S7 2.492(3)
Au09 Au0A 2.9070(18)
Au09 Au0L 3.0864(17)
Au09 Au0K 3.1525(18)
Au09 Au0E 3.1736(19)
Au0A Se18 2.505(3)
Au0A S18 2.505(3)
Au0A Au0B 2.9698(18)
Au0A Au0L 3.0833(18)
Au0A Au0G 3.1396(19)
Au0A Au0H 3.1463(19)
Au0B Se6 2.475(3)
Au0B S6 2.475(3)
Au0B Au0D 2.8156(18)
Au0B Au0I 3.1212(19)
Au0B Au0O 3.1787(19)
Au0B Au0G 3.2105(19)
Au0C Se15 2.546(4)
Au0C S15 2.546(4)
Au0C Au0D 2.9883(17)
Au0C Au0P 3.0478(19)
Au0C Au0M 3.095(2)
Au0C Au0N 3.2169(19)
Au0D Se1 2.514(4)
Au0D S1 2.514(4)
Au0D Au0O 3.0059(19)
Au0D Au0N 3.1163(19)
Au0D Au0I 3.2570(18)
Au0E Se17 2.409(4)
Au0E S17 2.409(4)
Au0E Se16 2.421(4)
Au0F Se14 2.405(4)
Au0F S14 2.405(4)
Au0F Se13 2.423(4)
Au0G Se5 2.408(4)
Au0G S5 2.408(4)
Au0G Se6 2.423(4)
Au0G S6 2.423(4)
Au0H Se5 2.415(3)
Au0H S5 2.415(3)
Au0H Se4 2.429(3)
Au0H S4 2.429(3)
Au0I Se11 2.397(4)
Au0I S11 2.397(4)
Au0I Se12 2.421(3)
Au0J Se8 2.414(4)
Au0J S8 2.414(4)
Au0J Se9 2.428(3)
Au0K Se8 2.391(4)
Au0K S8 2.391(4)
Au0K Se7 2.415(4)
Au0K S7 2.415(4)
Au0L Se17 2.402(4)
Au0L S17 2.402(4)
Au0L Se18 2.413(4)
Au0L S18 2.413(4)
Au0M Se3 2.394(4)
Au0M S3 2.394(4)
Au0M Se2 2.402(4)
Au0M S2 2.402(4)
Au0N Se1 2.404(4)
Au0N S1 2.404(4)
Au0N Se2 2.407(4)
Au0N S2 2.407(4)
Au0O Se11 2.390(4)
Au0O S11 2.390(4)
Au0O Se10 2.419(4)
Au0O S10 2.419(4)
Au0P Se14 2.389(4)
Au0P S14 2.389(4)
Au0P Se15 2.409(4)
Au0P S15 2.409(4)
Se13 C73 1.918(10)
Se12 C67 1.906(13)
Se16 C91 1.933(11)
Se9 C49 1.927(13)
S6 C31 1.946(13)
Se6 C31 1.946(13)
S1 C1 1.924(15)
Se1 C1 1.924(15)
S2 C7 1.940(14)
Se2 C7 1.940(14)
S3 C13 1.938(15)
Se3 C13 1.938(15)
S4 C19 1.897(13)
Se4 C19 1.897(13)
S5 C25 1.955(13)
Se5 C25 1.955(13)
S7 C37 1.883(14)
Se7 C37 1.883(14)
S8 C43 1.949(15)
Se8 C43 1.949(15)
S10 C55 1.916(14)
Se10 C55 1.916(14)
S11 C61 1.916(16)
Se11 C61 1.916(16)
S14 C79 1.893(12)
Se14 C79 1.893(12)
S15 C85 1.906(17)
Se15 C85 1.906(17)
S17 C102 1.907(11)
Se17 C102 1.907(11)
S18 C103 1.886(14)
Se18 C103 1.886(14)
C31 C32 1.3900
C31 C36 1.3900
C32 C33 1.3900
C32 H32 0.9300
C33 C34 1.3900
C33 H33 0.9300
C34 C35 1.3900
C34 H34 0.9300
C35 C36 1.3900
C35 H35 0.9300
C36 H36 0.9300
C25 C26 1.3900
C25 C30 1.3900
C26 C27 1.3900
C26 H26 0.9300
C27 C28 1.3900
C27 H27 0.9300
C28 C29 1.3900
C28 H28 0.9300
C29 C30 1.3900
C29 H29 0.9300
C30 H30 0.9300
C19 C20 1.3900
C19 C24 1.3900
C20 C21 1.3900
C20 H20 0.9300
C21 C22 1.3900
C21 H21 0.9300
C22 C23 1.3900
C22 H22 0.9300
C23 C24 1.3900
C23 H23 0.9300
C24 H24 0.9300
C13 C14 1.3900
C13 C18 1.3900
C14 C15 1.3900
C14 H14 0.9300
C15 C16 1.3900
C15 H15 0.9300
C16 C17 1.3900
C16 H16 0.9300
C17 C18 1.3900
C17 H17 0.9300
C18 H18 0.9300
C7 C8 1.3900
C7 C12 1.3900
C8 C9 1.3900
C8 H8 0.9300
C9 C10 1.3900
C9 H9 0.9300
C10 C11 1.3900
C10 H10 0.9300
C11 C12 1.3900
C11 H11 0.9300
C12 H12 0.9300
C1 C2 1.3900
C1 C6 1.3900
C2 C3 1.3900
C2 H2 0.9300
C3 C4 1.3900
C3 H3 0.9300
C4 C5 1.3900
C4 H4 0.9300
C5 C6 1.3900
C5 H5 0.9300
C6 H6 0.9300
C67 C68 1.3900
C67 C72 1.3900
C68 C69 1.3900
C68 H68 0.9300
C69 C70 1.3900
C69 H69 0.9300
C70 C71 1.3900
C70 H70 0.9300
C71 C72 1.3900
C71 H71 0.9300
C72 H72 0.9300
C61 C62 1.3900
C61 C66 1.3900
C62 C63 1.3900
C62 H62 0.9300
C63 C64 1.3900
C63 H63 0.9300
C64 C65 1.3900
C64 H64 0.9300
C65 C66 1.3900
C65 H65 0.9300
C66 H66 0.9300
C55 C56 1.3900
C55 C60 1.3900
C56 C57 1.3900
C56 H56 0.9300
C57 C58 1.3900
C57 H57 0.9300
C58 C59 1.3900
C58 H58 0.9300
C59 C60 1.3900
C59 H59 0.9300
C60 H60 0.9300
C49 C50 1.3900
C49 C54 1.3900
C50 C51 1.3900
C50 H50 0.9300
C51 C52 1.3900
C51 H51 0.9300
C52 C53 1.3900
C52 H52 0.9300
C53 C54 1.3900
C53 H53 0.9300
C54 H54 0.9300
C43 C44 1.3900
C43 C48 1.3900
C44 C45 1.3900
C44 H44 0.9300
C45 C46 1.3900
C45 H45 0.9300
C46 C47 1.3900
C46 H46 0.9300
C47 C48 1.3900
C47 H47 0.9300
C48 H48 0.9300
C37 C38 1.3900
C37 C42 1.3900
C38 C39 1.3900
C38 H38 0.9300
C39 C40 1.3900
C39 H39 0.9300
C40 C41 1.3900
C40 H40 0.9300
C41 C42 1.3900
C41 H41 0.9300
C42 H42 0.9300
C91 C92 1.3900
C91 C96 1.3900
C92 C93 1.3900
C92 H92 0.9300
C93 C94 1.3900
C93 H93 0.9300
C94 C95 1.3900
C94 H94 0.9300
C95 C96 1.3900
C95 H95 0.9300
C96 H96 0.9300
C97 C98 1.3900
C97 C102 1.3900
C97 H97 0.9300
C98 C99 1.3900
C98 H98 0.9300
C99 C100 1.3900
C99 H99 0.9300
C100 C101 1.3900
C100 H100 0.9300
C101 C102 1.3900
C101 H101 0.9300
C103 C104 1.3900
C103 C108 1.3900
C104 C105 1.3900
C104 H104 0.9300
C105 C106 1.3900
C105 H105 0.9300
C106 C107 1.3900
C106 H106 0.9300
C107 C108 1.3900
C107 H107 0.9300
C108 H108 0.9300
C73 C74 1.3900
C73 C78 1.3900
C74 C75 1.3900
C74 H74 0.9300
C75 C76 1.3900
C75 H75 0.9300
C76 C77 1.3900
C76 H76 0.9300
C77 C78 1.3900
C77 H77 0.9300
C78 H78 0.9300
C79 C80 1.3900
C79 C84 1.3900
C80 C81 1.3900
C80 H80 0.9300
C81 C82 1.3900
C81 H81 0.9300
C82 C83 1.3900
C82 H82 0.9300
C83 C84 1.3900
C83 H83 0.9300
C84 H84 0.9300
C85 C86 1.3900
C85 C90 1.3900
C86 C87 1.3900
C86 H86 0.9300
C87 C88 1.3900
C87 H87 0.9300
C88 C89 1.3900
C88 H88 0.9300
C89 C90 1.3900
C89 H89 0.9300
C90 H90 0.9300
C113 C115 1.95(8)
C118 C117 1.79(7)
C115 C123 1.52(6)
C111 C110 1.48(16)
C116 C117 1.47(6)
C116 C124 2.61(6)
C123 C124 1.49(6)
C109 C110 2.08(16)
